data_8000241
loop_
_publ_author_name
'Carbery, William P.'
'Verma, Archana'
'Turner, Daniel B.'

_publ_section_title
;
 Spin-Orbit Coupling Drives Femtosecond Nonadiabatic Dynamics in a
 Transition Metal Compound.
;
_journal_issue 6
_journal_name_full 'The journal of physical chemistry letters'
_journal_page_first 1315
_journal_page_last 1322
_journal_paper_doi 10.1021/acs.jpclett.7b00130
_journal_volume 8
_journal_year 2017
_chemical_formula_sum 'C32 H72 Br6 Ir N2'
_chemical_formula_weight 1156.57
_space_group_crystal_system triclinic
_space_group_IT_number 2
_space_group_name_Hall '-P 1'
_space_group_name_H-M_alt 'P -1'
_symmetry_space_group_name_Hall '-P 1'
_symmetry_space_group_name_H-M 'P -1'
_atom_sites_solution_hydrogens geom
_audit_creation_method SHELXL-2014/7
_cell_angle_alpha 91.741(2)
_cell_angle_beta 104.271(3)
_cell_angle_gamma 106.193(2)
_cell_formula_units_Z 8
_cell_length_a 18.464(3)
_cell_length_b 22.363(3)
_cell_length_c 22.409(3)
_cell_measurement_reflns_used 9791
_cell_measurement_temperature 100(2)
_cell_measurement_theta_max 26.41
_cell_measurement_theta_min 2.27
_cell_volume 8563(2)
_computing_cell_refinement 'Bruker SAINT'
_computing_data_collection 'Bruker APEX2'
_computing_data_reduction 'Bruker SAINT'
_computing_structure_refinement 'SHELXL-2014/7 (Sheldrick, 2014)'
_computing_structure_solution 'SHELXT (Sheldrick 2014)'
_diffrn_ambient_temperature 100(2)
_diffrn_measured_fraction_theta_full 1.000
_diffrn_measured_fraction_theta_max 0.980
_diffrn_measurement_device_type 'Bruker APEX-II CCD'
_diffrn_measurement_method '\f and \w scans'
_diffrn_radiation_monochromator graphite
_diffrn_radiation_source 'sealed tube'
_diffrn_radiation_type MoK\a
_diffrn_radiation_wavelength 0.71073
_diffrn_reflns_av_R_equivalents 0.1063
_diffrn_reflns_av_unetI/netI 0.1122
_diffrn_reflns_Laue_measured_fraction_full 1.000
_diffrn_reflns_Laue_measured_fraction_max 0.980
_diffrn_reflns_limit_h_max 23
_diffrn_reflns_limit_h_min -23
_diffrn_reflns_limit_k_max 27
_diffrn_reflns_limit_k_min -27
_diffrn_reflns_limit_l_max 28
_diffrn_reflns_limit_l_min -28
_diffrn_reflns_number 152330
_diffrn_reflns_point_group_measured_fraction_full 1.000
_diffrn_reflns_point_group_measured_fraction_max 0.980
_diffrn_reflns_theta_full 25.242
_diffrn_reflns_theta_max 26.639
_diffrn_reflns_theta_min 1.268
_exptl_absorpt_coefficient_mu 8.740
_exptl_absorpt_correction_T_max 0.7454
_exptl_absorpt_correction_T_min 0.4184
_exptl_absorpt_correction_type multi-scan
_exptl_absorpt_process_details SADABS
_exptl_crystal_colour blue
_exptl_crystal_density_diffrn 1.794
_exptl_crystal_description plate
_exptl_crystal_F_000 4520
_exptl_crystal_size_max 0.390
_exptl_crystal_size_mid 0.160
_exptl_crystal_size_min 0.020
_refine_diff_density_max 3.485
_refine_diff_density_min -2.836
_refine_diff_density_rms 0.242
_refine_ls_extinction_method none
_refine_ls_goodness_of_fit_ref 1.001
_refine_ls_hydrogen_treatment constr
_refine_ls_matrix_type full
_refine_ls_number_parameters 1503
_refine_ls_number_reflns 35336
_refine_ls_number_restraints 30
_refine_ls_restrained_S_all 1.000
_refine_ls_R_factor_all 0.1253
_refine_ls_R_factor_gt 0.0536
_refine_ls_shift/su_max 0.001
_refine_ls_shift/su_mean 0.000
_refine_ls_structure_factor_coef Fsqd
_refine_ls_weighting_details 'w=1/[\s^2^(Fo^2^)+(0.0696P)^2^] where P=(Fo^2^+2Fc^2^)/3'
_refine_ls_weighting_scheme calc
_refine_ls_wR_factor_gt 0.1230
_refine_ls_wR_factor_ref 0.1606
_reflns_Friedel_coverage 0.000
_reflns_number_gt 19804
_reflns_number_total 35336
_reflns_threshold_expression 'I > 2\s(I)'
_cod_data_source_file jz7b00130_si_002.cif
_cod_data_source_block 15dbt1h
_cod_database_code 8000241
_shelx_shelxl_version_number 2014/7
_shelx_space_group_comment
;
The symmetry employed for this shelxl refinement is uniquely defined
by the following loop, which should always be used as a source of
symmetry information in preference to the above space-group names.
They are only intended as comments.
;
_shelx_estimated_absorpt_t_min 0.132
_shelx_estimated_absorpt_t_max 0.845

loop_
_space_group_symop_operation_xyz
'x, y, z'
'-x, -y, -z'

loop_
_atom_site_label
_atom_site_type_symbol
_atom_site_fract_x
_atom_site_fract_y
_atom_site_fract_z
_atom_site_U_iso_or_equiv
_atom_site_adp_type
_atom_site_occupancy
_atom_site_site_symmetry_order
_atom_site_calc_flag
_atom_site_refinement_flags_posn
_atom_site_refinement_flags_adp
Ir1 Ir 0.22625(3) 0.06355(2) 0.19474(2) 0.02790(11) Uani 1 1 d . .
Ir2 Ir 0.74906(2) 0.44652(2) 0.31825(2) 0.02631(10) Uani 1 1 d . .
Ir3 Ir 0.24667(2) 0.55800(2) 0.17974(2) 0.02556(10) Uani 1 1 d . .
Ir4 Ir 0.73364(3) 0.93680(2) 0.30066(2) 0.02804(11) Uani 1 1 d . .
Br1 Br 0.22075(6) 0.14295(4) 0.12076(5) 0.0306(2) Uani 1 1 d . .
Br2 Br 0.35322(7) 0.05999(5) 0.17991(5) 0.0375(3) Uani 1 1 d . .
Br3 Br 0.22874(6) -0.01587(4) 0.26905(5) 0.0327(3) Uani 1 1 d . .
Br4 Br 0.09939(6) 0.06705(4) 0.20915(5) 0.0322(2) Uani 1 1 d . .
Br5 Br 0.15592(6) -0.02162(4) 0.10928(5) 0.0337(3) Uani 1 1 d . .
Br6 Br 0.29456(6) 0.14726(4) 0.28169(5) 0.0341(3) Uani 1 1 d . .
Br7 Br 0.85576(6) 0.41305(4) 0.38458(5) 0.0296(2) Uani 1 1 d . .
Br8 Br 0.84687(6) 0.52975(4) 0.28652(5) 0.0320(2) Uani 1 1 d . .
Br9 Br 0.64236(6) 0.47969(4) 0.25149(5) 0.0347(3) Uani 1 1 d . .
Br10 Br 0.65061(6) 0.36292(4) 0.34951(5) 0.0322(2) Uani 1 1 d . .
Br11 Br 0.74283(6) 0.37370(4) 0.23012(5) 0.0308(2) Uani 1 1 d . .
Br12 Br 0.75521(6) 0.51876(4) 0.40600(5) 0.0333(3) Uani 1 1 d . .
Br13 Br 0.35259(6) 0.52270(4) 0.24471(5) 0.0340(3) Uani 1 1 d . .
Br14 Br 0.34492(6) 0.64088(4) 0.14713(5) 0.0313(2) Uani 1 1 d . .
Br15 Br 0.13916(6) 0.59421(5) 0.11781(5) 0.0335(3) Uani 1 1 d . .
Br16 Br 0.15021(6) 0.47456(4) 0.21284(5) 0.0336(3) Uani 1 1 d . .
Br17 Br 0.23669(6) 0.48646(4) 0.09026(5) 0.0345(3) Uani 1 1 d . .
Br18 Br 0.25812(7) 0.63038(4) 0.26921(5) 0.0331(3) Uani 1 1 d . .
Br19 Br 0.86697(7) 0.93711(5) 0.35582(5) 0.0395(3) Uani 1 1 d . .
Br20 Br 0.78557(6) 1.01528(4) 0.23455(5) 0.0320(3) Uani 1 1 d . .
Br21 Br 0.59894(6) 0.93480(4) 0.24708(5) 0.0349(3) Uani 1 1 d . .
Br22 Br 0.67780(7) 0.85901(4) 0.36519(5) 0.0386(3) Uani 1 1 d . .
Br23 Br 0.72274(7) 0.85101(4) 0.22299(5) 0.0331(3) Uani 1 1 d . .
Br24 Br 0.74334(6) 1.02183(4) 0.37860(5) 0.0306(2) Uani 1 1 d . .
N1 N 0.1694(5) 0.0718(3) 0.4339(4) 0.031(2) Uani 1 1 d . .
N2 N 0.6656(5) 0.1653(3) 0.2738(4) 0.030(2) Uani 1 1 d . .
N3 N 0.3888(5) 0.3439(3) 0.2039(4) 0.029(2) Uani 1 1 d . .
N4 N 0.8901(5) 0.4332(3) 0.0999(4) 0.031(2) Uani 1 1 d . .
N5 N 0.1260(5) 0.5745(4) 0.4063(4) 0.035(2) Uani 1 1 d . .
N6 N 0.5826(5) 0.6573(3) 0.2854(4) 0.030(2) Uani 1 1 d . .
N7 N 0.3307(5) 0.8447(3) 0.2053(4) 0.028(2) Uani 1 1 d . .
N8 N 0.8650(5) 0.9324(4) 0.0896(4) 0.033(2) Uani 1 1 d . .
C1 C 0.2330(6) 0.0536(4) 0.4168(4) 0.030(2) Uani 1 1 d . .
H1A H 0.2523 0.0825 0.3878 0.035 Uiso 1 1 calc R U
H1B H 0.2107 0.0111 0.3942 0.035 Uiso 1 1 calc R U
C2 C 0.3036(6) 0.0533(5) 0.4705(5) 0.035(3) Uani 1 1 d . .
H2A H 0.3360 0.0970 0.4857 0.042 Uiso 1 1 calc R U
H2B H 0.2847 0.0340 0.5051 0.042 Uiso 1 1 calc R U
C3 C 0.3531(7) 0.0172(5) 0.4498(5) 0.044(3) Uani 1 1 d . .
H3A H 0.4049 0.0280 0.4804 0.053 Uiso 1 1 calc R U
H3B H 0.3616 0.0302 0.4096 0.053 Uiso 1 1 calc R U
C4 C 0.3158(8) -0.0535(5) 0.4428(6) 0.062(4) Uani 1 1 d . .
H4A H 0.2714 -0.0657 0.4058 0.093 Uiso 1 1 calc R U
H4B H 0.2975 -0.0657 0.4794 0.093 Uiso 1 1 calc R U
H4C H 0.3546 -0.0746 0.4387 0.093 Uiso 1 1 calc R U
C5 C 0.1272(6) 0.0232(4) 0.4699(5) 0.033(3) Uani 1 1 d . .
H5A H 0.1653 0.0206 0.5088 0.040 Uiso 1 1 calc R U
H5B H 0.0865 0.0383 0.4815 0.040 Uiso 1 1 calc R U
C6 C 0.0888(6) -0.0424(4) 0.4364(5) 0.035(3) Uani 1 1 d . .
H6A H 0.1284 -0.0590 0.4248 0.042 Uiso 1 1 calc R U
H6B H 0.0487 -0.0415 0.3982 0.042 Uiso 1 1 calc R U
C7 C 0.0509(7) -0.0841(5) 0.4797(5) 0.045(3) Uani 1 1 d . .
H7A H 0.0135 -0.0659 0.4929 0.054 Uiso 1 1 calc R U
H7B H 0.0916 -0.0859 0.5172 0.054 Uiso 1 1 calc R U
C8 C 0.0071(7) -0.1515(4) 0.4473(6) 0.052(3) Uani 1 1 d . .
H8A H -0.0386 -0.1506 0.4144 0.078 Uiso 1 1 calc R U
H8B H -0.0100 -0.1788 0.4777 0.078 Uiso 1 1 calc R U
H8C H 0.0423 -0.1675 0.4295 0.078 Uiso 1 1 calc R U
C9 C 0.1137(6) 0.0785(4) 0.3741(5) 0.036(3) Uani 1 1 d . .
H9A H 0.0930 0.0375 0.3485 0.043 Uiso 1 1 calc R U
H9B H 0.1437 0.1086 0.3511 0.043 Uiso 1 1 calc R U
C10 C 0.0441(6) 0.1003(5) 0.3811(5) 0.040(3) Uani 1 1 d . .
H10A H 0.0634 0.1388 0.4105 0.048 Uiso 1 1 calc R U
H10B H 0.0089 0.0675 0.3982 0.048 Uiso 1 1 calc R U
C11 C -0.0017(6) 0.1136(5) 0.3182(5) 0.037(3) Uani 1 1 d . .
H11A H 0.0353 0.1393 0.2970 0.045 Uiso 1 1 calc R U
H11B H -0.0304 0.0736 0.2918 0.045 Uiso 1 1 calc R U
C12 C -0.0585(7) 0.1475(5) 0.3269(6) 0.053(3) Uani 1 1 d . .
H12A H -0.0866 0.1562 0.2866 0.079 Uiso 1 1 calc R U
H12B H -0.0301 0.1871 0.3532 0.079 Uiso 1 1 calc R U
H12C H -0.0961 0.1215 0.3468 0.079 Uiso 1 1 calc R U
C13 C 0.2003(7) 0.1332(4) 0.4759(5) 0.038(3) Uani 1 1 d . .
H13A H 0.1558 0.1425 0.4873 0.046 Uiso 1 1 calc R U
H13B H 0.2366 0.1276 0.5145 0.046 Uiso 1 1 calc R U
C14 C 0.2423(7) 0.1890(4) 0.4484(5) 0.042(3) Uani 1 1 d . .
H14A H 0.2078 0.1942 0.4087 0.050 Uiso 1 1 calc R U
H14B H 0.2897 0.1821 0.4399 0.050 Uiso 1 1 calc R U
C15 C 0.2657(6) 0.2487(5) 0.4941(5) 0.041(3) Uani 1 1 d . .
H15A H 0.2946 0.2407 0.5350 0.049 Uiso 1 1 calc R U
H15B H 0.3017 0.2830 0.4793 0.049 Uiso 1 1 calc R U
C16 C 0.1983(7) 0.2698(5) 0.5019(6) 0.059(4) Uani 1 1 d . U
H16A H 0.2179 0.3099 0.5279 0.089 Uiso 1 1 calc R U
H16B H 0.1658 0.2384 0.5215 0.089 Uiso 1 1 calc R U
H16C H 0.1669 0.2748 0.4612 0.089 Uiso 1 1 calc R U
C17 C 0.6324(6) 0.0954(4) 0.2543(4) 0.027(2) Uani 1 1 d . .
H17A H 0.6129 0.0749 0.2882 0.032 Uiso 1 1 calc R U
H17B H 0.6754 0.0790 0.2491 0.032 Uiso 1 1 calc R U
C18 C 0.5664(6) 0.0764(4) 0.1948(5) 0.033(3) Uani 1 1 d . .
H18A H 0.5432 0.1113 0.1870 0.039 Uiso 1 1 calc R U
H18B H 0.5253 0.0398 0.2011 0.039 Uiso 1 1 calc R U
C19 C 0.5901(6) 0.0598(4) 0.1372(5) 0.032(2) Uani 1 1 d . .
H19A H 0.6290 0.0970 0.1291 0.039 Uiso 1 1 calc R U
H19B H 0.6154 0.0262 0.1453 0.039 Uiso 1 1 calc R U
C20 C 0.5219(6) 0.0385(4) 0.0807(5) 0.043(3) Uani 1 1 d . .
H20A H 0.4966 0.0717 0.0724 0.064 Uiso 1 1 calc R U
H20B H 0.4842 0.0007 0.0877 0.064 Uiso 1 1 calc R U
H20C H 0.5404 0.0293 0.0451 0.064 Uiso 1 1 calc R U
C21 C 0.6924(6) 0.2005(4) 0.2223(4) 0.029(2) Uani 1 1 d . .
H21A H 0.6477 0.1902 0.1848 0.034 Uiso 1 1 calc R U
H21B H 0.7061 0.2460 0.2349 0.034 Uiso 1 1 calc R U
C22 C 0.7614(6) 0.1876(4) 0.2052(5) 0.031(2) Uani 1 1 d . .
H22A H 0.8097 0.2074 0.2385 0.038 Uiso 1 1 calc R U
H22B H 0.7537 0.1418 0.2014 0.038 Uiso 1 1 calc R U
C23 C 0.7706(7) 0.2127(4) 0.1447(5) 0.041(3) Uani 1 1 d . .
H23A H 0.7242 0.1899 0.1109 0.049 Uiso 1 1 calc R U
H23B H 0.7729 0.2575 0.1473 0.049 Uiso 1 1 calc R U
C24 C 0.8430(7) 0.2061(5) 0.1296(5) 0.048(3) Uani 1 1 d . .
H24A H 0.8423 0.1621 0.1292 0.072 Uiso 1 1 calc R U
H24B H 0.8893 0.2317 0.1611 0.072 Uiso 1 1 calc R U
H24C H 0.8447 0.2201 0.0889 0.072 Uiso 1 1 calc R U
C25 C 0.6040(6) 0.1917(4) 0.2896(5) 0.029(2) Uani 1 1 d . .
H25A H 0.6261 0.2378 0.2984 0.035 Uiso 1 1 calc R U
H25B H 0.5585 0.1828 0.2528 0.035 Uiso 1 1 calc R U
C26 C 0.5753(7) 0.1665(5) 0.3441(5) 0.043(3) Uani 1 1 d . .
H26A H 0.5528 0.1204 0.3361 0.051 Uiso 1 1 calc R U
H26B H 0.6198 0.1762 0.3817 0.051 Uiso 1 1 calc R U
C27 C 0.5149(6) 0.1948(5) 0.3547(5) 0.042(3) Uani 1 1 d . .
H27A H 0.4706 0.1851 0.3171 0.050 Uiso 1 1 calc R U
H27B H 0.5376 0.2409 0.3624 0.050 Uiso 1 1 calc R U
C28 C 0.4848(7) 0.1704(5) 0.4101(5) 0.053(3) Uani 1 1 d . .
H28A H 0.4531 0.1956 0.4206 0.079 Uiso 1 1 calc R U
H28B H 0.5292 0.1733 0.4457 0.079 Uiso 1 1 calc R U
H28C H 0.4527 0.1266 0.3992 0.079 Uiso 1 1 calc R U
C29 C 0.7349(6) 0.1740(4) 0.3298(4) 0.028(2) Uani 1 1 d . .
H29A H 0.7742 0.1576 0.3174 0.034 Uiso 1 1 calc R U
H29B H 0.7170 0.1486 0.3617 0.034 Uiso 1 1 calc R U
C30 C 0.7748(6) 0.2418(4) 0.3590(5) 0.036(3) Uani 1 1 d . .
H30A H 0.7943 0.2679 0.3281 0.044 Uiso 1 1 calc R U
H30B H 0.7366 0.2589 0.3723 0.044 Uiso 1 1 calc R U
C31 C 0.8429(7) 0.2438(5) 0.4147(5) 0.041(3) Uani 1 1 d . .
H31A H 0.8789 0.2242 0.4012 0.049 Uiso 1 1 calc R U
H31B H 0.8722 0.2881 0.4301 0.049 Uiso 1 1 calc R U
C32 C 0.8166(7) 0.2104(5) 0.4673(5) 0.056(4) Uani 1 1 d . .
H32A H 0.7958 0.1653 0.4546 0.084 Uiso 1 1 calc R U
H32B H 0.7757 0.2259 0.4771 0.084 Uiso 1 1 calc R U
H32C H 0.8612 0.2186 0.5039 0.084 Uiso 1 1 calc R U
C33 C 0.3936(6) 0.2864(4) 0.1687(5) 0.037(3) Uani 1 1 d . .
H33A H 0.3718 0.2491 0.1885 0.045 Uiso 1 1 calc R U
H33B H 0.3600 0.2817 0.1260 0.045 Uiso 1 1 calc R U
C34 C 0.4741(7) 0.2870(5) 0.1654(5) 0.043(3) Uani 1 1 d . .
H34A H 0.5104 0.2976 0.2075 0.052 Uiso 1 1 calc R U
H34B H 0.4932 0.3196 0.1394 0.052 Uiso 1 1 calc R U
C35 C 0.4740(7) 0.2228(5) 0.1379(5) 0.043(3) Uani 1 1 d . .
H35A H 0.5284 0.2244 0.1388 0.052 Uiso 1 1 calc R U
H35B H 0.4556 0.1906 0.1646 0.052 Uiso 1 1 calc R U
C36 C 0.4235(8) 0.2028(5) 0.0725(5) 0.056(4) Uani 1 1 d . .
H36A H 0.4406 0.2345 0.0457 0.084 Uiso 1 1 calc R U
H36B H 0.3688 0.1981 0.0715 0.084 Uiso 1 1 calc R U
H36C H 0.4283 0.1627 0.0578 0.084 Uiso 1 1 calc R U
C37 C 0.3031(6) 0.3422(5) 0.1936(5) 0.037(3) Uani 1 1 d . .
H37A H 0.3018 0.3841 0.2078 0.045 Uiso 1 1 calc R U
H37B H 0.2779 0.3345 0.1485 0.045 Uiso 1 1 calc R U
C38 C 0.2548(6) 0.2947(4) 0.2248(5) 0.034(3) Uani 1 1 d . .
H38A H 0.2736 0.3056 0.2702 0.041 Uiso 1 1 calc R U
H38B H 0.2602 0.2529 0.2152 0.041 Uiso 1 1 calc R U
C39 C 0.1696(6) 0.2929(4) 0.2027(5) 0.042(3) Uani 1 1 d . .
H39A H 0.1653 0.3356 0.2090 0.050 Uiso 1 1 calc R U
H39B H 0.1502 0.2789 0.1577 0.050 Uiso 1 1 calc R U
C40 C 0.1193(7) 0.2495(5) 0.2364(5) 0.047(3) Uani 1 1 d . .
H40A H 0.0655 0.2515 0.2225 0.070 Uiso 1 1 calc R U
H40B H 0.1395 0.2622 0.2811 0.070 Uiso 1 1 calc R U
H40C H 0.1202 0.2066 0.2276 0.070 Uiso 1 1 calc R U
C41 C 0.4324(6) 0.4030(4) 0.1813(5) 0.036(3) Uani 1 1 d . .
H41A H 0.4882 0.4047 0.1901 0.044 Uiso 1 1 calc R U
H41B H 0.4293 0.4396 0.2054 0.044 Uiso 1 1 calc R U
C42 C 0.4026(6) 0.4088(4) 0.1125(5) 0.036(3) Uani 1 1 d . .
H42A H 0.4117 0.3756 0.0877 0.043 Uiso 1 1 calc R U
H42B H 0.3456 0.4029 0.1021 0.043 Uiso 1 1 calc R U
C43 C 0.4439(7) 0.4726(5) 0.0962(5) 0.045(3) Uani 1 1 d . .
H43A H 0.5007 0.4778 0.1052 0.054 Uiso 1 1 calc R U
H43B H 0.4365 0.5058 0.1223 0.054 Uiso 1 1 calc R U
C44 C 0.4123(7) 0.4799(5) 0.0283(5) 0.045(3) Uani 1 1 d . .
H44A H 0.4141 0.4445 0.0025 0.067 Uiso 1 1 calc R U
H44B H 0.4445 0.5190 0.0179 0.067 Uiso 1 1 calc R U
H44C H 0.3582 0.4811 0.0207 0.067 Uiso 1 1 calc R U
C45 C 0.4274(7) 0.3425(4) 0.2713(5) 0.040(3) Uani 1 1 d . .
H45A H 0.4014 0.3018 0.2841 0.048 Uiso 1 1 calc R U
H45B H 0.4826 0.3443 0.2754 0.048 Uiso 1 1 calc R U
C46 C 0.4262(7) 0.3937(5) 0.3157(5) 0.041(3) Uani 1 1 d . .
H46A H 0.3719 0.3953 0.3101 0.049 Uiso 1 1 calc R U
H46B H 0.4581 0.4346 0.3076 0.049 Uiso 1 1 calc R U
C47 C 0.4596(7) 0.3805(5) 0.3822(5) 0.048(3) Uani 1 1 d . .
H47A H 0.5129 0.3770 0.3863 0.058 Uiso 1 1 calc R U
H47B H 0.4644 0.4166 0.4111 0.058 Uiso 1 1 calc R U
C48 C 0.4102(7) 0.3212(5) 0.4010(5) 0.056(4) Uani 1 1 d . .
H48A H 0.3570 0.3238 0.3961 0.084 Uiso 1 1 calc R U
H48B H 0.4333 0.3169 0.4444 0.084 Uiso 1 1 calc R U
H48C H 0.4085 0.2848 0.3747 0.084 Uiso 1 1 calc R U
C49 C 0.8204(6) 0.3765(4) 0.0838(4) 0.029(2) Uani 1 1 d . .
H49A H 0.7866 0.3797 0.1112 0.035 Uiso 1 1 calc R U
H49B H 0.8387 0.3394 0.0934 0.035 Uiso 1 1 calc R U
C50 C 0.7699(6) 0.3647(4) 0.0165(5) 0.038(3) Uani 1 1 d . .
H50A H 0.7501 0.4009 0.0059 0.046 Uiso 1 1 calc R U
H50B H 0.8019 0.3598 -0.0118 0.046 Uiso 1 1 calc R U
C51 C 0.7016(6) 0.3057(4) 0.0087(5) 0.041(3) Uani 1 1 d . .
H51A H 0.6762 0.2936 -0.0361 0.049 Uiso 1 1 calc R U
H51B H 0.7220 0.2714 0.0253 0.049 Uiso 1 1 calc R U
C52 C 0.6405(7) 0.3127(6) 0.0407(6) 0.063(4) Uani 1 1 d . .
H52A H 0.6178 0.3450 0.0230 0.094 Uiso 1 1 calc R U
H52B H 0.6651 0.3248 0.0851 0.094 Uiso 1 1 calc R U
H52C H 0.5992 0.2727 0.0347 0.094 Uiso 1 1 calc R U
C53 C 0.9484(6) 0.4336(4) 0.0612(5) 0.032(3) Uani 1 1 d . .
H53A H 0.9217 0.4349 0.0173 0.038 Uiso 1 1 calc R U
H53B H 0.9920 0.4729 0.0743 0.038 Uiso 1 1 calc R U
C54 C 0.9826(6) 0.3804(4) 0.0643(5) 0.035(3) Uani 1 1 d . .
H54A H 0.9404 0.3402 0.0571 0.042 Uiso 1 1 calc R U
H54B H 1.0183 0.3829 0.1059 0.042 Uiso 1 1 calc R U
C55 C 1.0280(6) 0.3833(5) 0.0148(5) 0.037(3) Uani 1 1 d . .
H55A H 0.9909 0.3767 -0.0268 0.045 Uiso 1 1 calc R U
H55B H 1.0657 0.4256 0.0194 0.045 Uiso 1 1 calc R U
C56 C 1.0715(7) 0.3354(5) 0.0191(6) 0.052(3) Uani 1 1 d . .
H56A H 1.0353 0.2938 0.0182 0.078 Uiso 1 1 calc R U
H56B H 1.1131 0.3450 0.0580 0.078 Uiso 1 1 calc R U
H56C H 1.0946 0.3362 -0.0159 0.078 Uiso 1 1 calc R U
C57 C 0.9305(6) 0.4399(4) 0.1694(4) 0.028(2) Uani 1 1 d . .
H57A H 0.9841 0.4687 0.1765 0.033 Uiso 1 1 calc R U
H57B H 0.9022 0.4603 0.1917 0.033 Uiso 1 1 calc R U
C58 C 0.9365(7) 0.3805(4) 0.1986(5) 0.037(3) Uani 1 1 d . .
H58A H 0.9697 0.3616 0.1802 0.045 Uiso 1 1 calc R U
H58B H 0.8838 0.3499 0.1899 0.045 Uiso 1 1 calc R U
C59 C 0.9722(6) 0.3950(4) 0.2693(4) 0.032(3) Uani 1 1 d . .
H59A H 1.0271 0.4216 0.2779 0.038 Uiso 1 1 calc R U
H59B H 0.9428 0.4188 0.2868 0.038 Uiso 1 1 calc R U
C60 C 0.9696(7) 0.3363(4) 0.3004(5) 0.040(3) Uani 1 1 d . .
H60A H 0.9152 0.3132 0.2978 0.060 Uiso 1 1 calc R U
H60B H 0.9994 0.3471 0.3439 0.060 Uiso 1 1 calc R U
H60C H 0.9927 0.3101 0.2796 0.060 Uiso 1 1 calc R U
C61 C 0.8658(6) 0.4929(4) 0.0858(5) 0.032(3) Uani 1 1 d . .
H61A H 0.9118 0.5296 0.1038 0.039 Uiso 1 1 calc R U
H61B H 0.8518 0.4940 0.0404 0.039 Uiso 1 1 calc R U
C62 C 0.7981(6) 0.5000(4) 0.1096(5) 0.034(3) Uani 1 1 d . .
H62A H 0.8049 0.4893 0.1528 0.041 Uiso 1 1 calc R U
H62B H 0.7483 0.4713 0.0838 0.041 Uiso 1 1 calc R U
C63 C 0.7958(7) 0.5678(4) 0.1070(5) 0.042(3) Uani 1 1 d . .
H63A H 0.7903 0.5785 0.0639 0.051 Uiso 1 1 calc R U
H63B H 0.8455 0.5963 0.1333 0.051 Uiso 1 1 calc R U
C64 C 0.7261(7) 0.5770(5) 0.1299(5) 0.045(3) Uani 1 1 d . .
H64A H 0.7285 0.6214 0.1314 0.068 Uiso 1 1 calc R U
H64B H 0.7294 0.5634 0.1713 0.068 Uiso 1 1 calc R U
H64C H 0.6767 0.5521 0.1013 0.068 Uiso 1 1 calc R U
C65 C 0.1313(6) 0.5110(4) 0.4245(5) 0.038(3) Uani 1 1 d . .
H65A H 0.1486 0.5137 0.4702 0.046 Uiso 1 1 calc R U
H65B H 0.0783 0.4807 0.4110 0.046 Uiso 1 1 calc R U
C66 C 0.1852(8) 0.4863(5) 0.3984(5) 0.050(3) Uani 1 1 d . .
H66A H 0.2398 0.5118 0.4180 0.060 Uiso 1 1 calc R U
H66B H 0.1741 0.4903 0.3534 0.060 Uiso 1 1 calc R U
C67 C 0.1767(8) 0.4167(5) 0.4089(6) 0.064(4) Uani 1 1 d . .
H67A H 0.1937 0.4134 0.4538 0.077 Uiso 1 1 calc R U
H67B H 0.1210 0.3920 0.3936 0.077 Uiso 1 1 calc R U
C68 C 0.2241(9) 0.3901(6) 0.3766(6) 0.078(5) Uani 1 1 d . .
H68A H 0.2272 0.3501 0.3920 0.117 Uiso 1 1 calc R U
H68B H 0.2769 0.4193 0.3847 0.117 Uiso 1 1 calc R U
H68C H 0.1993 0.3833 0.3319 0.117 Uiso 1 1 calc R U
C69 C 0.2065(7) 0.6201(4) 0.4156(5) 0.041(3) Uani 1 1 d . .
H69A H 0.2006 0.6609 0.4029 0.049 Uiso 1 1 calc R U
H69B H 0.2329 0.6046 0.3877 0.049 Uiso 1 1 calc R U
C70 C 0.2597(7) 0.6309(5) 0.4820(5) 0.044(3) Uani 1 1 d . .
H70A H 0.2408 0.6558 0.5087 0.053 Uiso 1 1 calc R U
H70B H 0.2574 0.5901 0.4986 0.053 Uiso 1 1 calc R U
C71 C 0.3441(8) 0.6654(5) 0.4832(6) 0.063(4) Uani 1 1 d . .
H71A H 0.3739 0.6816 0.5266 0.075 Uiso 1 1 calc R U
H71B H 0.3445 0.7018 0.4591 0.075 Uiso 1 1 calc R U
C72 C 0.3852(8) 0.6243(6) 0.4569(6) 0.069(4) Uani 1 1 d . .
H72A H 0.3548 0.6065 0.4147 0.103 Uiso 1 1 calc R U
H72B H 0.3896 0.5904 0.4829 0.103 Uiso 1 1 calc R U
H72C H 0.4376 0.6498 0.4562 0.103 Uiso 1 1 calc R U
C73 C 0.0861(7) 0.6035(5) 0.4467(5) 0.044(3) Uani 1 1 d . .
H73A H 0.1165 0.6071 0.4904 0.053 Uiso 1 1 calc R U
H73B H 0.0891 0.6466 0.4357 0.053 Uiso 1 1 calc R U
C74 C 0.0057(7) 0.5709(5) 0.4425(5) 0.046(2) Uani 1 1 d . U
H74A H 0.0015 0.5286 0.4559 0.056 Uiso 1 1 calc R U
H74B H -0.0259 0.5662 0.3990 0.056 Uiso 1 1 calc R U
C75 C -0.0263(7) 0.6080(5) 0.4842(5) 0.046(2) Uani 1 1 d . .
H75A H -0.0756 0.5798 0.4895 0.056 Uiso 1 1 calc R U
H75B H 0.0116 0.6187 0.5256 0.056 Uiso 1 1 calc R U
C76 C -0.0418(8) 0.6668(5) 0.4627(7) 0.073(4) Uani 1 1 d . U
H76A H -0.0761 0.6579 0.4205 0.110 Uiso 1 1 calc R U
H76B H 0.0078 0.6979 0.4633 0.110 Uiso 1 1 calc R U
H76C H -0.0672 0.6831 0.4903 0.110 Uiso 1 1 calc R U
C77 C 0.0811(6) 0.5659(4) 0.3378(5) 0.034(3) Uani 1 1 d . .
H77A H 0.1102 0.5487 0.3135 0.041 Uiso 1 1 calc R U
H77B H 0.0297 0.5342 0.3325 0.041 Uiso 1 1 calc R U
C78 C 0.0671(6) 0.6242(4) 0.3105(5) 0.032(3) Uani 1 1 d . .
H78A H 0.1173 0.6579 0.3186 0.038 Uiso 1 1 calc R U
H78B H 0.0318 0.6389 0.3302 0.038 Uiso 1 1 calc R U
C79 C 0.0300(6) 0.6091(4) 0.2404(5) 0.035(3) Uani 1 1 d . .
H79A H 0.0624 0.5894 0.2220 0.042 Uiso 1 1 calc R U
H79B H -0.0226 0.5785 0.2330 0.042 Uiso 1 1 calc R U
C80 C 0.0224(7) 0.6672(4) 0.2085(5) 0.041(3) Uani 1 1 d . .
H80A H -0.0111 0.6544 0.1661 0.062 Uiso 1 1 calc R U
H80B H 0.0743 0.6932 0.2073 0.062 Uiso 1 1 calc R U
H80C H -0.0008 0.6912 0.2315 0.062 Uiso 1 1 calc R U
C81 C 0.6676(6) 0.6993(4) 0.3063(5) 0.035(3) Uani 1 1 d . .
H81A H 0.6702 0.7390 0.2874 0.041 Uiso 1 1 calc R U
H81B H 0.6813 0.7096 0.3517 0.041 Uiso 1 1 calc R U
C82 C 0.7288(7) 0.6738(5) 0.2914(5) 0.042(3) Uani 1 1 d . .
H82A H 0.7199 0.6674 0.2459 0.050 Uiso 1 1 calc R U
H82B H 0.7260 0.6330 0.3080 0.050 Uiso 1 1 calc R U
C83 C 0.8092(7) 0.7207(5) 0.3206(6) 0.052(3) Uani 1 1 d . .
H83A H 0.8057 0.7637 0.3155 0.062 Uiso 1 1 calc R U
H83B H 0.8244 0.7168 0.3656 0.062 Uiso 1 1 calc R U
C84 C 0.8698(7) 0.7111(5) 0.2931(6) 0.061(4) Uani 1 1 d . .
H84A H 0.8665 0.6665 0.2905 0.091 Uiso 1 1 calc R U
H84B H 0.9214 0.7354 0.3190 0.091 Uiso 1 1 calc R U
H84C H 0.8621 0.7248 0.2515 0.091 Uiso 1 1 calc R U
C85 C 0.5675(7) 0.5996(4) 0.3202(5) 0.043(3) Uani 1 1 d . .
H85A H 0.5103 0.5831 0.3145 0.052 Uiso 1 1 calc R U
H85B H 0.5837 0.5673 0.3002 0.052 Uiso 1 1 calc R U
C86 C 0.6066(7) 0.6071(4) 0.3883(5) 0.041(3) Uani 1 1 d . .
H86A H 0.5994 0.6441 0.4087 0.049 Uiso 1 1 calc R U
H86B H 0.6633 0.6133 0.3952 0.049 Uiso 1 1 calc R U
C87 C 0.5692(7) 0.5474(4) 0.4155(5) 0.038(3) Uani 1 1 d . .
H87A H 0.5128 0.5424 0.4092 0.046 Uiso 1 1 calc R U
H87B H 0.5742 0.5106 0.3930 0.046 Uiso 1 1 calc R U
C88 C 0.6070(7) 0.5491(5) 0.4840(5) 0.048(3) Uani 1 1 d . .
H88A H 0.5821 0.5100 0.4991 0.072 Uiso 1 1 calc R U
H88B H 0.6004 0.5846 0.5067 0.072 Uiso 1 1 calc R U
H88C H 0.6629 0.5540 0.4905 0.072 Uiso 1 1 calc R U
C89 C 0.5611(7) 0.6308(4) 0.2179(5) 0.038(3) Uani 1 1 d . .
H89A H 0.5942 0.6036 0.2141 0.045 Uiso 1 1 calc R U
H89B H 0.5061 0.6040 0.2066 0.045 Uiso 1 1 calc R U
C90 C 0.5696(6) 0.6780(4) 0.1714(5) 0.037(3) Uani 1 1 d . .
H90A H 0.6245 0.7051 0.1812 0.045 Uiso 1 1 calc R U
H90B H 0.5356 0.7050 0.1733 0.045 Uiso 1 1 calc R U
C91 C 0.5466(7) 0.6439(4) 0.1069(5) 0.040(3) Uani 1 1 d . .
H91A H 0.4901 0.6210 0.0956 0.048 Uiso 1 1 calc R U
H91B H 0.5756 0.6128 0.1070 0.048 Uiso 1 1 calc R U
C92 C 0.5635(7) 0.6883(5) 0.0581(5) 0.047(3) Uani 1 1 d . .
H92A H 0.5478 0.6641 0.0174 0.071 Uiso 1 1 calc R U
H92B H 0.6196 0.7104 0.0686 0.071 Uiso 1 1 calc R U
H92C H 0.5340 0.7187 0.0571 0.071 Uiso 1 1 calc R U
C93 C 0.5264(7) 0.6940(4) 0.2913(5) 0.037(3) Uani 1 1 d . .
H93A H 0.5378 0.7313 0.2685 0.045 Uiso 1 1 calc R U
H93B H 0.4727 0.6677 0.2702 0.045 Uiso 1 1 calc R U
C94 C 0.5275(6) 0.7159(4) 0.3562(5) 0.037(3) Uani 1 1 d . .
H94A H 0.5819 0.7378 0.3801 0.044 Uiso 1 1 calc R U
H94B H 0.5069 0.6794 0.3775 0.044 Uiso 1 1 calc R U
C95 C 0.4776(6) 0.7601(4) 0.3534(5) 0.039(3) Uani 1 1 d . .
H95A H 0.4924 0.7923 0.3257 0.046 Uiso 1 1 calc R U
H95B H 0.4220 0.7361 0.3353 0.046 Uiso 1 1 calc R U
C96 C 0.4864(7) 0.7922(5) 0.4164(5) 0.050(3) Uani 1 1 d . .
H96A H 0.4543 0.8209 0.4118 0.075 Uiso 1 1 calc R U
H96B H 0.5414 0.8158 0.4347 0.075 Uiso 1 1 calc R U
H96C H 0.4692 0.7607 0.4434 0.075 Uiso 1 1 calc R U
C97 C 0.3007(7) 0.7996(4) 0.2484(5) 0.036(3) Uani 1 1 d . .
H97A H 0.3458 0.7975 0.2820 0.043 Uiso 1 1 calc R U
H97B H 0.2768 0.7574 0.2252 0.043 Uiso 1 1 calc R U
C98 C 0.2409(7) 0.8149(4) 0.2777(5) 0.039(3) Uani 1 1 d . .
H98A H 0.2552 0.8608 0.2881 0.047 Uiso 1 1 calc R U
H98B H 0.1887 0.8013 0.2476 0.047 Uiso 1 1 calc R U
C99 C 0.2376(6) 0.7827(4) 0.3356(5) 0.036(3) Uani 1 1 d . .
H99A H 0.2878 0.8005 0.3675 0.043 Uiso 1 1 calc R U
H99B H 0.2306 0.7376 0.3262 0.043 Uiso 1 1 calc R U
C100 C 0.1709(7) 0.7901(5) 0.3610(5) 0.045(3) Uani 1 1 d . .
H10C H 0.1214 0.7745 0.3287 0.068 Uiso 1 1 calc R U
H10D H 0.1801 0.8345 0.3738 0.068 Uiso 1 1 calc R U
H10E H 0.1683 0.7661 0.3967 0.068 Uiso 1 1 calc R U
C101 C 0.3876(6) 0.8192(4) 0.1814(5) 0.030(3) Uani 1 1 d . .
H10F H 0.3614 0.7745 0.1661 0.037 Uiso 1 1 calc R U
H10G H 0.4327 0.8211 0.2170 0.037 Uiso 1 1 calc R U
C102 C 0.4195(6) 0.8513(4) 0.1303(5) 0.037(3) Uani 1 1 d . .
H10H H 0.3758 0.8479 0.0932 0.044 Uiso 1 1 calc R U
H10I H 0.4459 0.8963 0.1443 0.044 Uiso 1 1 calc R U
C103 C 0.4769(6) 0.8210(4) 0.1140(5) 0.034(3) Uani 1 1 d . .
H10J H 0.5173 0.8203 0.1521 0.040 Uiso 1 1 calc R U
H10K H 0.4490 0.7772 0.0960 0.040 Uiso 1 1 calc R U
C104 C 0.5157(7) 0.8559(5) 0.0685(6) 0.054(3) Uani 1 1 d . .
H10L H 0.5565 0.8381 0.0623 0.081 Uiso 1 1 calc R U
H10M H 0.5392 0.9002 0.0846 0.081 Uiso 1 1 calc R U
H10N H 0.4766 0.8522 0.0289 0.081 Uiso 1 1 calc R U
C105 C 0.2626(6) 0.8494(4) 0.1522(5) 0.035(3) Uani 1 1 d . .
H10O H 0.2257 0.8642 0.1700 0.042 Uiso 1 1 calc R U
H10P H 0.2833 0.8813 0.1261 0.042 Uiso 1 1 calc R U
C106 C 0.2174(6) 0.7877(4) 0.1110(5) 0.038(3) Uani 1 1 d . .
H10Q H 0.2507 0.7762 0.0869 0.046 Uiso 1 1 calc R U
H10R H 0.2026 0.7538 0.1370 0.046 Uiso 1 1 calc R U
C107 C 0.1441(7) 0.7962(5) 0.0671(5) 0.046(3) Uani 1 1 d . .
H10S H 0.1595 0.8349 0.0472 0.055 Uiso 1 1 calc R U
H10T H 0.1224 0.7607 0.0341 0.055 Uiso 1 1 calc R U
C108 C 0.0799(7) 0.8000(5) 0.0973(5) 0.048(3) Uani 1 1 d . .
H10U H 0.0374 0.8090 0.0666 0.072 Uiso 1 1 calc R U
H10V H 0.1013 0.8335 0.1317 0.072 Uiso 1 1 calc R U
H10W H 0.0597 0.7600 0.1130 0.072 Uiso 1 1 calc R U
C109 C 0.3721(6) 0.9105(4) 0.2377(5) 0.032(3) Uani 1 1 d . .
H10X H 0.3321 0.9314 0.2401 0.039 Uiso 1 1 calc R U
H10Y H 0.4042 0.9343 0.2118 0.039 Uiso 1 1 calc R U
C110 C 0.4250(6) 0.9142(4) 0.3029(5) 0.032(3) Uani 1 1 d . .
H11C H 0.4645 0.8923 0.3019 0.038 Uiso 1 1 calc R U
H11D H 0.3934 0.8937 0.3306 0.038 Uiso 1 1 calc R U
C111 C 0.4658(6) 0.9833(4) 0.3275(5) 0.035(3) Uani 1 1 d . .
H11E H 0.4953 1.0041 0.2987 0.042 Uiso 1 1 calc R U
H11F H 0.4261 1.0047 0.3299 0.042 Uiso 1 1 calc R U
C112 C 0.5217(6) 0.9889(4) 0.3916(5) 0.042(3) Uani 1 1 d . .
H11G H 0.5602 0.9669 0.3893 0.064 Uiso 1 1 calc R U
H11H H 0.4921 0.9702 0.4206 0.064 Uiso 1 1 calc R U
H11I H 0.5489 1.0332 0.4060 0.064 Uiso 1 1 calc R U
C113 C 0.8997(6) 0.9331(5) 0.1588(5) 0.036(3) Uani 1 1 d . .
H11J H 0.8567 0.9129 0.1773 0.043 Uiso 1 1 calc R U
H11K H 0.9215 0.9773 0.1772 0.043 Uiso 1 1 calc R U
C114 C 0.9634(6) 0.9010(4) 0.1776(5) 0.036(3) Uani 1 1 d . .
H11L H 0.9435 0.8570 0.1586 0.043 Uiso 1 1 calc R U
H11M H 1.0090 0.9226 0.1625 0.043 Uiso 1 1 calc R U
C115 C 0.9882(7) 0.9027(5) 0.2474(5) 0.042(3) Uani 1 1 d . .
H11N H 1.0167 0.9463 0.2657 0.050 Uiso 1 1 calc R U
H11O H 0.9410 0.8888 0.2629 0.050 Uiso 1 1 calc R U
C116 C 1.0399(7) 0.8613(5) 0.2684(5) 0.049(3) Uani 1 1 d . .
H11P H 1.0113 0.8178 0.2516 0.073 Uiso 1 1 calc R U
H11Q H 1.0551 0.8643 0.3137 0.073 Uiso 1 1 calc R U
H11R H 1.0869 0.8750 0.2534 0.073 Uiso 1 1 calc R U
C117 C 0.8504(6) 0.8683(4) 0.0564(5) 0.034(3) Uani 1 1 d . .
H11S H 0.9010 0.8592 0.0619 0.041 Uiso 1 1 calc R U
H11T H 0.8283 0.8691 0.0115 0.041 Uiso 1 1 calc R U
C118 C 0.7940(7) 0.8150(5) 0.0796(6) 0.048(3) Uani 1 1 d . U
H11U H 0.7396 0.8156 0.0619 0.058 Uiso 1 1 calc R U
H11V H 0.8058 0.8220 0.1253 0.058 Uiso 1 1 calc R U
C119 C 0.8014(8) 0.7502(6) 0.0611(6) 0.065(4) Uani 1 1 d . U
H11W H 0.8573 0.7519 0.0728 0.078 Uiso 1 1 calc R U
H11X H 0.7740 0.7187 0.0845 0.078 Uiso 1 1 calc R U
C120 C 0.7689(7) 0.7304(5) -0.0047(6) 0.058(4) Uani 1 1 d . .
H12D H 0.7995 0.7589 -0.0280 0.088 Uiso 1 1 calc R U
H12E H 0.7145 0.7312 -0.0171 0.088 Uiso 1 1 calc R U
H12F H 0.7709 0.6877 -0.0135 0.088 Uiso 1 1 calc R U
C121 C 0.7889(6) 0.9490(4) 0.0813(5) 0.032(2) Uani 1 1 d . .
H12G H 0.7543 0.9186 0.1009 0.038 Uiso 1 1 calc R U
H12H H 0.8006 0.9910 0.1034 0.038 Uiso 1 1 calc R U
C122 C 0.7453(6) 0.9493(5) 0.0146(5) 0.041(3) Uani 1 1 d . .
H12I H 0.7227 0.9056 -0.0052 0.049 Uiso 1 1 calc R U
H12J H 0.7827 0.9721 -0.0078 0.049 Uiso 1 1 calc R U
C123 C 0.6794(7) 0.9798(5) 0.0083(5) 0.042(3) Uani 1 1 d . .
H12K H 0.6454 0.9696 -0.0346 0.050 Uiso 1 1 calc R U
H12L H 0.6472 0.9621 0.0365 0.050 Uiso 1 1 calc R U
C124 C 0.7101(7) 1.0509(4) 0.0234(5) 0.049(3) Uani 1 1 d . .
H12M H 0.7495 1.0680 0.0011 0.073 Uiso 1 1 calc R U
H12N H 0.7338 1.0613 0.0681 0.073 Uiso 1 1 calc R U
H12O H 0.6667 1.0689 0.0107 0.073 Uiso 1 1 calc R U
C125 C 0.9225(6) 0.9792(4) 0.0626(5) 0.031(2) Uani 1 1 d . .
H12P H 0.9061 0.9693 0.0170 0.038 Uiso 1 1 calc R U
H12Q H 0.9746 0.9729 0.0777 0.038 Uiso 1 1 calc R U
C126 C 0.9310(6) 1.0488(4) 0.0773(5) 0.031(2) Uani 1 1 d . .
H12R H 0.8810 1.0574 0.0584 0.037 Uiso 1 1 calc R U
H12S H 0.9439 1.0593 0.1227 0.037 Uiso 1 1 calc R U
C127 C 0.9951(6) 1.0884(4) 0.0521(5) 0.035(3) Uani 1 1 d . .
H12T H 0.9802 1.0795 0.0064 0.042 Uiso 1 1 calc R U
H12U H 1.0439 1.0773 0.0688 0.042 Uiso 1 1 calc R U
C128 C 1.0095(7) 1.1583(4) 0.0695(5) 0.043(3) Uani 1 1 d . .
H12V H 1.0549 1.1827 0.0565 0.064 Uiso 1 1 calc R U
H12W H 1.0194 1.1665 0.1144 0.064 Uiso 1 1 calc R U
H12X H 0.9633 1.1705 0.0486 0.064 Uiso 1 1 calc R U

loop_
_atom_site_aniso_label
_atom_site_aniso_U_11
_atom_site_aniso_U_22
_atom_site_aniso_U_33
_atom_site_aniso_U_23
_atom_site_aniso_U_13
_atom_site_aniso_U_12
Ir1 0.0428(3) 0.01693(18) 0.0276(2) 0.00674(16) 0.01290(19) 0.01083(17)
Ir2 0.0383(3) 0.01740(19) 0.0257(2) 0.00477(16) 0.01090(18) 0.00976(17)
Ir3 0.0373(3) 0.01769(19) 0.0239(2) 0.00551(15) 0.01063(18) 0.00896(17)
Ir4 0.0435(3) 0.01691(18) 0.0272(2) 0.00553(16) 0.01337(19) 0.01050(17)
Br1 0.0451(7) 0.0203(5) 0.0280(6) 0.0073(4) 0.0111(5) 0.0105(4)
Br2 0.0443(7) 0.0315(6) 0.0473(7) 0.0184(5) 0.0221(6) 0.0176(5)
Br3 0.0509(7) 0.0230(5) 0.0315(6) 0.0102(4) 0.0179(5) 0.0157(5)
Br4 0.0439(7) 0.0276(5) 0.0305(6) 0.0061(4) 0.0147(5) 0.0146(5)
Br5 0.0501(7) 0.0208(5) 0.0328(6) 0.0030(4) 0.0173(5) 0.0091(5)
Br6 0.0486(7) 0.0210(5) 0.0287(6) 0.0040(4) 0.0071(5) 0.0066(5)
Br7 0.0418(7) 0.0240(5) 0.0266(6) 0.0082(4) 0.0110(5) 0.0131(4)
Br8 0.0434(7) 0.0221(5) 0.0308(6) 0.0091(4) 0.0120(5) 0.0075(4)
Br9 0.0416(7) 0.0248(5) 0.0368(6) 0.0054(4) 0.0051(5) 0.0128(5)
Br10 0.0421(7) 0.0226(5) 0.0343(6) 0.0059(4) 0.0164(5) 0.0076(4)
Br11 0.0465(7) 0.0216(5) 0.0271(6) 0.0034(4) 0.0139(5) 0.0110(4)
Br12 0.0455(7) 0.0251(5) 0.0315(6) -0.0011(4) 0.0117(5) 0.0130(5)
Br13 0.0415(7) 0.0237(5) 0.0362(6) 0.0079(4) 0.0069(5) 0.0113(5)
Br14 0.0413(7) 0.0231(5) 0.0312(6) 0.0089(4) 0.0142(5) 0.0076(4)
Br15 0.0439(7) 0.0357(6) 0.0275(6) 0.0126(5) 0.0127(5) 0.0183(5)
Br16 0.0411(7) 0.0237(5) 0.0374(6) 0.0109(4) 0.0153(5) 0.0068(4)
Br17 0.0441(7) 0.0282(5) 0.0320(6) -0.0029(4) 0.0115(5) 0.0116(5)
Br18 0.0521(7) 0.0237(5) 0.0274(6) 0.0034(4) 0.0164(5) 0.0118(5)
Br19 0.0462(7) 0.0366(6) 0.0402(7) 0.0056(5) 0.0100(6) 0.0207(5)
Br20 0.0498(7) 0.0204(5) 0.0314(6) 0.0081(4) 0.0197(5) 0.0110(5)
Br21 0.0410(7) 0.0256(5) 0.0389(7) 0.0036(5) 0.0114(5) 0.0106(5)
Br22 0.0643(8) 0.0206(5) 0.0342(6) 0.0090(4) 0.0217(6) 0.0099(5)
Br23 0.0522(7) 0.0189(5) 0.0325(6) 0.0020(4) 0.0196(5) 0.0103(5)
Br24 0.0480(7) 0.0195(5) 0.0280(6) 0.0036(4) 0.0128(5) 0.0130(4)
N1 0.049(6) 0.024(4) 0.024(5) 0.006(4) 0.011(4) 0.017(4)
N2 0.040(6) 0.012(4) 0.035(5) 0.001(4) 0.013(4) 0.002(4)
N3 0.033(5) 0.024(4) 0.032(5) 0.009(4) 0.011(4) 0.009(4)
N4 0.048(6) 0.023(4) 0.022(5) 0.004(4) 0.013(4) 0.008(4)
N5 0.065(7) 0.030(5) 0.028(5) 0.018(4) 0.025(5) 0.030(5)
N6 0.044(6) 0.020(4) 0.028(5) 0.005(4) 0.007(4) 0.013(4)
N7 0.039(6) 0.015(4) 0.035(5) 0.004(4) 0.015(4) 0.011(4)
N8 0.042(6) 0.028(4) 0.033(5) 0.007(4) 0.011(4) 0.016(4)
C1 0.046(7) 0.023(5) 0.023(6) 0.003(4) 0.016(5) 0.010(5)
C2 0.043(7) 0.037(6) 0.032(6) 0.011(5) 0.016(5) 0.015(5)
C3 0.052(8) 0.040(6) 0.047(8) 0.007(6) 0.020(6) 0.017(6)
C4 0.084(11) 0.035(7) 0.078(10) 0.008(7) 0.035(8) 0.024(7)
C5 0.046(7) 0.031(6) 0.031(6) 0.009(5) 0.018(5) 0.018(5)
C6 0.040(7) 0.030(6) 0.035(7) 0.001(5) 0.011(5) 0.009(5)
C7 0.059(8) 0.041(7) 0.049(8) 0.021(6) 0.020(6) 0.029(6)
C8 0.061(9) 0.027(6) 0.070(9) 0.022(6) 0.018(7) 0.014(6)
C9 0.056(8) 0.024(5) 0.035(7) 0.012(5) 0.019(6) 0.017(5)
C10 0.040(7) 0.040(6) 0.042(7) 0.003(5) 0.008(6) 0.020(5)
C11 0.051(8) 0.032(6) 0.036(7) 0.009(5) 0.017(6) 0.020(5)
C12 0.059(9) 0.043(7) 0.066(9) 0.003(6) 0.027(7) 0.022(6)
C13 0.066(8) 0.036(6) 0.020(6) 0.006(5) 0.019(6) 0.019(6)
C14 0.052(8) 0.028(6) 0.047(8) 0.009(5) 0.024(6) 0.006(5)
C15 0.046(8) 0.039(6) 0.039(7) 0.011(5) 0.015(6) 0.012(5)
C16 0.070(7) 0.043(6) 0.062(7) 0.001(5) 0.014(6) 0.015(5)
C17 0.036(6) 0.013(4) 0.029(6) -0.003(4) 0.008(5) 0.006(4)
C18 0.036(7) 0.019(5) 0.039(7) 0.001(5) 0.008(5) 0.004(4)
C19 0.039(7) 0.025(5) 0.034(6) -0.002(5) 0.011(5) 0.012(5)
C20 0.055(8) 0.030(6) 0.036(7) 0.003(5) 0.005(6) 0.006(5)
C21 0.044(7) 0.021(5) 0.020(6) 0.003(4) 0.010(5) 0.007(5)
C22 0.039(7) 0.025(5) 0.034(6) 0.008(5) 0.012(5) 0.012(5)
C23 0.069(9) 0.019(5) 0.034(7) 0.009(5) 0.019(6) 0.010(5)
C24 0.081(10) 0.038(6) 0.043(7) 0.006(5) 0.049(7) 0.016(6)
C25 0.026(6) 0.027(5) 0.033(6) 0.002(5) 0.002(5) 0.011(4)
C26 0.070(9) 0.033(6) 0.039(7) 0.012(5) 0.025(6) 0.027(6)
C27 0.043(8) 0.042(6) 0.040(7) 0.003(5) 0.010(6) 0.013(6)
C28 0.080(10) 0.038(7) 0.050(8) 0.006(6) 0.031(7) 0.022(6)
C29 0.033(6) 0.027(5) 0.020(6) 0.003(4) -0.002(5) 0.006(4)
C30 0.054(8) 0.016(5) 0.041(7) 0.008(5) 0.017(6) 0.009(5)
C31 0.059(8) 0.026(5) 0.032(7) 0.003(5) 0.006(6) 0.009(5)
C32 0.088(11) 0.051(7) 0.021(6) 0.011(6) 0.000(6) 0.021(7)
C33 0.048(8) 0.017(5) 0.046(7) -0.001(5) 0.014(6) 0.007(5)
C34 0.055(8) 0.036(6) 0.046(8) 0.010(5) 0.016(6) 0.022(6)
C35 0.063(9) 0.034(6) 0.043(8) 0.015(5) 0.024(6) 0.021(6)
C36 0.081(10) 0.043(7) 0.048(8) 0.005(6) 0.029(7) 0.016(7)
C37 0.041(7) 0.035(6) 0.036(7) 0.001(5) 0.012(5) 0.010(5)
C38 0.039(7) 0.022(5) 0.046(7) 0.004(5) 0.021(6) 0.008(5)
C39 0.053(8) 0.023(5) 0.055(8) 0.008(5) 0.024(6) 0.013(5)
C40 0.057(8) 0.033(6) 0.051(8) -0.004(6) 0.021(7) 0.009(6)
C41 0.051(8) 0.018(5) 0.047(7) 0.008(5) 0.025(6) 0.010(5)
C42 0.047(7) 0.026(5) 0.043(7) 0.010(5) 0.025(6) 0.011(5)
C43 0.060(8) 0.040(6) 0.040(7) 0.015(6) 0.023(6) 0.015(6)
C44 0.057(8) 0.037(6) 0.046(8) 0.012(5) 0.024(6) 0.013(6)
C45 0.055(8) 0.023(5) 0.037(7) 0.004(5) 0.011(6) 0.004(5)
C46 0.054(8) 0.030(6) 0.041(7) 0.012(5) 0.017(6) 0.011(5)
C47 0.065(9) 0.052(7) 0.036(7) 0.013(6) 0.017(6) 0.025(6)
C48 0.081(10) 0.050(8) 0.040(8) 0.006(6) 0.020(7) 0.020(7)
C49 0.039(7) 0.014(5) 0.034(6) 0.001(4) 0.011(5) 0.006(4)
C50 0.054(8) 0.035(6) 0.024(6) 0.005(5) 0.008(5) 0.013(5)
C51 0.052(8) 0.030(6) 0.025(6) 0.006(5) 0.005(5) -0.011(5)
C52 0.045(9) 0.088(10) 0.043(8) -0.001(7) 0.014(7) -0.001(7)
C53 0.044(7) 0.018(5) 0.032(6) 0.004(4) 0.016(5) 0.000(4)
C54 0.050(7) 0.021(5) 0.039(7) 0.002(5) 0.017(6) 0.010(5)
C55 0.050(8) 0.036(6) 0.035(7) 0.011(5) 0.020(6) 0.018(5)
C56 0.069(9) 0.031(6) 0.060(9) 0.009(6) 0.026(7) 0.011(6)
C57 0.039(7) 0.023(5) 0.018(5) 0.003(4) 0.004(5) 0.006(4)
C58 0.056(8) 0.024(5) 0.039(7) 0.009(5) 0.020(6) 0.017(5)
C59 0.044(7) 0.031(5) 0.024(6) 0.013(5) 0.010(5) 0.013(5)
C60 0.056(8) 0.029(6) 0.034(7) 0.014(5) 0.010(6) 0.011(5)
C61 0.024(6) 0.026(5) 0.043(7) 0.008(5) 0.003(5) 0.004(4)
C62 0.043(7) 0.025(5) 0.034(6) 0.004(5) 0.007(5) 0.011(5)
C63 0.050(8) 0.032(6) 0.051(8) 0.016(5) 0.017(6) 0.017(5)
C64 0.052(8) 0.051(7) 0.051(8) 0.023(6) 0.028(6) 0.031(6)
C65 0.041(7) 0.027(5) 0.041(7) 0.021(5) 0.006(5) 0.005(5)
C66 0.085(10) 0.029(6) 0.043(8) 0.007(5) 0.017(7) 0.028(6)
C67 0.080(10) 0.024(6) 0.076(10) -0.009(6) -0.015(8) 0.026(6)
C68 0.114(13) 0.057(9) 0.065(10) -0.015(7) -0.010(9) 0.060(9)
C69 0.077(9) 0.021(5) 0.024(6) 0.006(4) 0.013(6) 0.014(5)
C70 0.070(9) 0.039(6) 0.031(7) 0.010(5) 0.019(6) 0.020(6)
C71 0.084(11) 0.039(7) 0.041(8) 0.019(6) 0.000(7) -0.007(7)
C72 0.056(10) 0.060(9) 0.080(11) 0.034(8) 0.007(8) 0.007(7)
C73 0.062(9) 0.049(7) 0.028(7) 0.005(5) 0.020(6) 0.020(6)
C74 0.051(4) 0.045(4) 0.044(4) 0.008(3) 0.016(3) 0.013(3)
C75 0.051(4) 0.045(4) 0.044(4) 0.008(3) 0.016(3) 0.013(3)
C76 0.070(8) 0.048(6) 0.096(8) 0.020(6) 0.010(6) 0.017(6)
C77 0.054(8) 0.028(5) 0.031(6) 0.009(5) 0.023(6) 0.019(5)
C78 0.038(7) 0.020(5) 0.042(7) 0.011(5) 0.016(5) 0.011(4)
C79 0.047(7) 0.022(5) 0.039(7) 0.017(5) 0.015(6) 0.012(5)
C80 0.058(8) 0.029(6) 0.040(7) 0.013(5) 0.019(6) 0.013(5)
C81 0.044(7) 0.019(5) 0.029(6) 0.003(4) -0.002(5) 0.001(5)
C82 0.054(8) 0.039(6) 0.036(7) 0.004(5) 0.016(6) 0.017(6)
C83 0.057(9) 0.047(7) 0.057(9) 0.009(6) 0.012(7) 0.028(6)
C84 0.048(9) 0.042(7) 0.091(11) -0.007(7) 0.026(8) 0.005(6)
C85 0.051(8) 0.020(5) 0.063(9) 0.016(5) 0.020(7) 0.013(5)
C86 0.044(8) 0.028(6) 0.053(8) 0.002(5) 0.014(6) 0.014(5)
C87 0.050(8) 0.026(5) 0.042(7) 0.013(5) 0.021(6) 0.009(5)
C88 0.063(9) 0.045(7) 0.050(8) 0.013(6) 0.029(7) 0.024(6)
C89 0.062(8) 0.027(5) 0.030(6) 0.003(5) 0.018(6) 0.015(5)
C90 0.048(8) 0.030(6) 0.032(7) 0.006(5) 0.007(5) 0.011(5)
C91 0.058(8) 0.026(5) 0.041(7) 0.003(5) 0.017(6) 0.014(5)
C92 0.056(9) 0.048(7) 0.045(8) 0.010(6) 0.021(6) 0.020(6)
C93 0.060(8) 0.029(6) 0.034(7) 0.011(5) 0.018(6) 0.024(5)
C94 0.046(7) 0.031(6) 0.044(7) 0.018(5) 0.020(6) 0.020(5)
C95 0.045(7) 0.028(6) 0.048(8) 0.008(5) 0.021(6) 0.011(5)
C96 0.063(9) 0.035(6) 0.067(9) 0.022(6) 0.034(7) 0.021(6)
C97 0.063(8) 0.016(5) 0.035(7) 0.008(4) 0.022(6) 0.015(5)
C98 0.071(9) 0.018(5) 0.039(7) 0.009(5) 0.031(6) 0.013(5)
C99 0.048(7) 0.019(5) 0.041(7) 0.010(5) 0.021(6) 0.003(5)
C100 0.062(9) 0.030(6) 0.046(8) 0.004(5) 0.026(6) 0.006(6)
C101 0.055(7) 0.013(5) 0.030(6) 0.004(4) 0.023(5) 0.011(5)
C102 0.057(8) 0.020(5) 0.032(6) 0.009(5) 0.010(6) 0.011(5)
C103 0.047(7) 0.019(5) 0.039(7) -0.001(5) 0.017(6) 0.012(5)
C104 0.076(10) 0.040(7) 0.060(9) 0.014(6) 0.040(8) 0.019(6)
C105 0.051(8) 0.027(5) 0.028(6) 0.006(5) 0.006(5) 0.017(5)
C106 0.041(7) 0.023(5) 0.048(7) -0.001(5) 0.009(6) 0.008(5)
C107 0.048(8) 0.041(7) 0.035(7) -0.002(5) 0.004(6) 0.001(6)
C108 0.065(9) 0.033(6) 0.039(7) 0.009(5) 0.009(6) 0.008(6)
C109 0.048(7) 0.024(5) 0.034(6) 0.008(5) 0.025(5) 0.012(5)
C110 0.045(7) 0.020(5) 0.036(6) 0.012(5) 0.018(5) 0.010(5)
C111 0.054(8) 0.013(5) 0.036(7) 0.004(4) 0.017(6) 0.002(5)
C112 0.052(8) 0.026(6) 0.046(8) -0.001(5) 0.017(6) 0.003(5)
C113 0.056(8) 0.031(6) 0.030(6) 0.007(5) 0.023(6) 0.018(5)
C114 0.054(8) 0.029(6) 0.031(6) 0.008(5) 0.020(6) 0.014(5)
C115 0.056(8) 0.045(7) 0.029(6) 0.012(5) 0.015(6) 0.019(6)
C116 0.072(9) 0.043(7) 0.037(7) 0.020(6) 0.010(6) 0.027(6)
C117 0.040(7) 0.027(5) 0.036(7) 0.001(5) 0.012(5) 0.010(5)
C118 0.053(5) 0.039(4) 0.052(5) 0.003(4) 0.011(4) 0.015(4)
C119 0.066(6) 0.064(5) 0.068(6) 0.006(4) 0.018(4) 0.023(4)
C120 0.060(9) 0.061(8) 0.063(10) 0.004(7) 0.009(7) 0.039(7)
C121 0.027(6) 0.029(5) 0.035(7) -0.004(5) 0.007(5) 0.004(4)
C122 0.051(8) 0.033(6) 0.036(7) 0.003(5) 0.004(6) 0.012(5)
C123 0.048(8) 0.040(6) 0.043(7) 0.004(5) 0.017(6) 0.017(6)
C124 0.069(9) 0.035(6) 0.054(8) 0.020(6) 0.028(7) 0.022(6)
C125 0.027(6) 0.041(6) 0.029(6) 0.013(5) 0.012(5) 0.011(5)
C126 0.040(7) 0.030(5) 0.034(6) 0.013(5) 0.018(5) 0.019(5)
C127 0.026(6) 0.042(6) 0.040(7) 0.010(5) 0.016(5) 0.008(5)
C128 0.048(8) 0.036(6) 0.041(7) 0.010(5) 0.009(6) 0.009(5)

loop_
_atom_type_symbol
_atom_type_description
_atom_type_scat_dispersion_real
_atom_type_scat_dispersion_imag
_atom_type_scat_source
C C 0.0033 0.0016 'International Tables Vol C Tables 4.2.6.8 and 6.1.1.4'
H H 0.0000 0.0000 'International Tables Vol C Tables 4.2.6.8 and 6.1.1.4'
N N 0.0061 0.0033 'International Tables Vol C Tables 4.2.6.8 and 6.1.1.4'
Br Br -0.2901 2.4595 'International Tables Vol C Tables 4.2.6.8 and 6.1.1.4'
Ir Ir -1.4442 7.9887 'International Tables Vol C Tables 4.2.6.8 and 6.1.1.4'

loop_
_geom_angle_atom_site_label_1
_geom_angle_atom_site_label_2
_geom_angle_atom_site_label_3
_geom_angle
Br4 Ir1 Br2 179.80(4)
Br4 Ir1 Br1 89.61(4)
Br2 Ir1 Br1 90.26(4)
Br4 Ir1 Br3 89.05(4)
Br2 Ir1 Br3 91.08(4)
Br1 Ir1 Br3 178.66(4)
Br4 Ir1 Br6 89.83(4)
Br2 Ir1 Br6 90.32(4)
Br1 Ir1 Br6 90.49(4)
Br3 Ir1 Br6 89.55(4)
Br4 Ir1 Br5 89.25(4)
Br2 Ir1 Br5 90.59(4)
Br1 Ir1 Br5 90.53(4)
Br3 Ir1 Br5 89.41(4)
Br6 Ir1 Br5 178.63(4)
Br8 Ir2 Br12 89.91(4)
Br8 Ir2 Br7 89.57(4)
Br12 Ir2 Br7 89.54(4)
Br8 Ir2 Br9 90.40(4)
Br12 Ir2 Br9 90.72(4)
Br7 Ir2 Br9 179.73(4)
Br8 Ir2 Br10 179.70(4)
Br12 Ir2 Br10 90.30(4)
Br7 Ir2 Br10 90.63(4)
Br9 Ir2 Br10 89.40(4)
Br8 Ir2 Br11 90.18(4)
Br12 Ir2 Br11 179.89(4)
Br7 Ir2 Br11 90.40(4)
Br9 Ir2 Br11 89.33(4)
Br10 Ir2 Br11 89.60(4)
Br17 Ir3 Br16 89.89(4)
Br17 Ir3 Br18 179.34(4)
Br16 Ir3 Br18 90.73(4)
Br17 Ir3 Br13 91.21(4)
Br16 Ir3 Br13 89.27(4)
Br18 Ir3 Br13 88.56(4)
Br17 Ir3 Br14 89.89(4)
Br16 Ir3 Br14 179.13(4)
Br18 Ir3 Br14 89.49(4)
Br13 Ir3 Br14 89.89(4)
Br17 Ir3 Br15 90.50(4)
Br16 Ir3 Br15 89.81(4)
Br18 Ir3 Br15 89.73(4)
Br13 Ir3 Br15 178.05(4)
Br14 Ir3 Br15 91.04(4)
Br22 Ir4 Br19 90.61(4)
Br22 Ir4 Br21 88.05(4)
Br19 Ir4 Br21 178.66(4)
Br22 Ir4 Br20 178.21(4)
Br19 Ir4 Br20 91.17(4)
Br21 Ir4 Br20 90.17(4)
Br22 Ir4 Br24 89.48(4)
Br19 Ir4 Br24 88.87(4)
Br21 Ir4 Br24 91.03(4)
Br20 Ir4 Br24 90.28(3)
Br22 Ir4 Br23 89.99(4)
Br19 Ir4 Br23 91.43(4)
Br21 Ir4 Br23 88.66(4)
Br20 Ir4 Br23 90.24(4)
Br24 Ir4 Br23 179.40(4)
C1 N1 C9 106.8(7)
C1 N1 C13 111.6(8)
C9 N1 C13 110.1(7)
C1 N1 C5 111.5(7)
C9 N1 C5 110.8(8)
C13 N1 C5 106.1(7)
C17 N2 C29 106.6(7)
C17 N2 C21 111.6(7)
C29 N2 C21 109.8(7)
C17 N2 C25 110.7(7)
C29 N2 C25 110.9(8)
C21 N2 C25 107.3(7)
C45 N3 C41 109.4(8)
C45 N3 C33 106.9(7)
C41 N3 C33 110.1(7)
C45 N3 C37 111.5(8)
C41 N3 C37 109.1(7)
C33 N3 C37 109.7(7)
C49 N4 C57 109.7(7)
C49 N4 C53 113.4(7)
C57 N4 C53 110.9(8)
C49 N4 C61 110.9(8)
C57 N4 C61 107.6(7)
C53 N4 C61 104.0(7)
C69 N5 C65 110.8(8)
C69 N5 C73 105.9(8)
C65 N5 C73 111.5(8)
C69 N5 C77 109.8(7)
C65 N5 C77 107.6(7)
C73 N5 C77 111.3(8)
C93 N6 C89 107.4(8)
C93 N6 C85 109.8(8)
C89 N6 C85 104.2(7)
C93 N6 C81 110.8(7)
C89 N6 C81 111.1(8)
C85 N6 C81 113.2(7)
C97 N7 C101 106.3(6)
C97 N7 C109 112.3(7)
C101 N7 C109 109.8(7)
C97 N7 C105 110.2(8)
C101 N7 C105 111.5(8)
C109 N7 C105 106.8(7)
C117 N8 C121 110.7(8)
C117 N8 C113 110.3(7)
C121 N8 C113 107.5(8)
C117 N8 C125 107.1(7)
C121 N8 C125 111.2(7)
C113 N8 C125 110.0(8)
N1 C1 C2 116.5(8)
N1 C1 H1A 108.2
C2 C1 H1A 108.2
N1 C1 H1B 108.2
C2 C1 H1B 108.2
H1A C1 H1B 107.3
C3 C2 C1 111.1(9)
C3 C2 H2A 109.4
C1 C2 H2A 109.4
C3 C2 H2B 109.4
C1 C2 H2B 109.4
H2A C2 H2B 108.0
C2 C3 C4 112.8(9)
C2 C3 H3A 109.0
C4 C3 H3A 109.0
C2 C3 H3B 109.0
C4 C3 H3B 109.0
H3A C3 H3B 107.8
C3 C4 H4A 109.5
C3 C4 H4B 109.5
H4A C4 H4B 109.5
C3 C4 H4C 109.5
H4A C4 H4C 109.5
H4B C4 H4C 109.5
C6 C5 N1 116.0(8)
C6 C5 H5A 108.3
N1 C5 H5A 108.3
C6 C5 H5B 108.3
N1 C5 H5B 108.3
H5A C5 H5B 107.4
C5 C6 C7 108.3(9)
C5 C6 H6A 110.0
C7 C6 H6A 110.0
C5 C6 H6B 110.0
C7 C6 H6B 110.0
H6A C6 H6B 108.4
C6 C7 C8 111.1(9)
C6 C7 H7A 109.4
C8 C7 H7A 109.4
C6 C7 H7B 109.4
C8 C7 H7B 109.4
H7A C7 H7B 108.0
C7 C8 H8A 109.5
C7 C8 H8B 109.5
H8A C8 H8B 109.5
C7 C8 H8C 109.5
H8A C8 H8C 109.5
H8B C8 H8C 109.5
N1 C9 C10 115.8(8)
N1 C9 H9A 108.3
C10 C9 H9A 108.3
N1 C9 H9B 108.3
C10 C9 H9B 108.3
H9A C9 H9B 107.4
C9 C10 C11 110.7(9)
C9 C10 H10A 109.5
C11 C10 H10A 109.5
C9 C10 H10B 109.5
C11 C10 H10B 109.5
H10A C10 H10B 108.1
C12 C11 C10 110.5(9)
C12 C11 H11A 109.6
C10 C11 H11A 109.6
C12 C11 H11B 109.6
C10 C11 H11B 109.6
H11A C11 H11B 108.1
C11 C12 H12A 109.5
C11 C12 H12B 109.5
H12A C12 H12B 109.5
C11 C12 H12C 109.5
H12A C12 H12C 109.5
H12B C12 H12C 109.5
C14 C13 N1 115.2(8)
C14 C13 H13A 108.5
N1 C13 H13A 108.5
C14 C13 H13B 108.5
N1 C13 H13B 108.5
H13A C13 H13B 107.5
C13 C14 C15 109.6(9)
C13 C14 H14A 109.7
C15 C14 H14A 109.7
C13 C14 H14B 109.7
C15 C14 H14B 109.7
H14A C14 H14B 108.2
C16 C15 C14 114.3(10)
C16 C15 H15A 108.7
C14 C15 H15A 108.7
C16 C15 H15B 108.7
C14 C15 H15B 108.7
H15A C15 H15B 107.6
C15 C16 H16A 109.5
C15 C16 H16B 109.5
H16A C16 H16B 109.5
C15 C16 H16C 109.5
H16A C16 H16C 109.5
H16B C16 H16C 109.5
N2 C17 C18 115.3(7)
N2 C17 H17A 108.5
C18 C17 H17A 108.5
N2 C17 H17B 108.5
C18 C17 H17B 108.5
H17A C17 H17B 107.5
C17 C18 C19 115.3(9)
C17 C18 H18A 108.4
C19 C18 H18A 108.4
C17 C18 H18B 108.4
C19 C18 H18B 108.4
H18A C18 H18B 107.5
C20 C19 C18 112.9(9)
C20 C19 H19A 109.0
C18 C19 H19A 109.0
C20 C19 H19B 109.0
C18 C19 H19B 109.0
H19A C19 H19B 107.8
C19 C20 H20A 109.5
C19 C20 H20B 109.5
H20A C20 H20B 109.5
C19 C20 H20C 109.5
H20A C20 H20C 109.5
H20B C20 H20C 109.5
C22 C21 N2 116.0(8)
C22 C21 H21A 108.3
N2 C21 H21A 108.3
C22 C21 H21B 108.3
N2 C21 H21B 108.3
H21A C21 H21B 107.4
C23 C22 C21 111.1(8)
C23 C22 H22A 109.4
C21 C22 H22A 109.4
C23 C22 H22B 109.4
C21 C22 H22B 109.4
H22A C22 H22B 108.0
C24 C23 C22 112.2(9)
C24 C23 H23A 109.2
C22 C23 H23A 109.2
C24 C23 H23B 109.2
C22 C23 H23B 109.2
H23A C23 H23B 107.9
C23 C24 H24A 109.5
C23 C24 H24B 109.5
H24A C24 H24B 109.5
C23 C24 H24C 109.5
H24A C24 H24C 109.5
H24B C24 H24C 109.5
C26 C25 N2 115.3(8)
C26 C25 H25A 108.5
N2 C25 H25A 108.5
C26 C25 H25B 108.5
N2 C25 H25B 108.5
H25A C25 H25B 107.5
C27 C26 C25 110.6(8)
C27 C26 H26A 109.5
C25 C26 H26A 109.5
C27 C26 H26B 109.5
C25 C26 H26B 109.5
H26A C26 H26B 108.1
C26 C27 C28 111.9(9)
C26 C27 H27A 109.2
C28 C27 H27A 109.2
C26 C27 H27B 109.2
C28 C27 H27B 109.2
H27A C27 H27B 107.9
C27 C28 H28A 109.5
C27 C28 H28B 109.5
H28A C28 H28B 109.5
C27 C28 H28C 109.5
H28A C28 H28C 109.5
H28B C28 H28C 109.5
N2 C29 C30 115.0(7)
N2 C29 H29A 108.5
C30 C29 H29A 108.5
N2 C29 H29B 108.5
C30 C29 H29B 108.5
H29A C29 H29B 107.5
C31 C30 C29 109.5(8)
C31 C30 H30A 109.8
C29 C30 H30A 109.8
C31 C30 H30B 109.8
C29 C30 H30B 109.8
H30A C30 H30B 108.2
C32 C31 C30 112.9(10)
C32 C31 H31A 109.0
C30 C31 H31A 109.0
C32 C31 H31B 109.0
C30 C31 H31B 109.0
H31A C31 H31B 107.8
C31 C32 H32A 109.5
C31 C32 H32B 109.5
H32A C32 H32B 109.5
C31 C32 H32C 109.5
H32A C32 H32C 109.5
H32B C32 H32C 109.5
C34 C33 N3 115.8(8)
C34 C33 H33A 108.3
N3 C33 H33A 108.3
C34 C33 H33B 108.3
N3 C33 H33B 108.3
H33A C33 H33B 107.4
C33 C34 C35 111.3(9)
C33 C34 H34A 109.4
C35 C34 H34A 109.4
C33 C34 H34B 109.4
C35 C34 H34B 109.4
H34A C34 H34B 108.0
C36 C35 C34 114.4(9)
C36 C35 H35A 108.7
C34 C35 H35A 108.7
C36 C35 H35B 108.7
C34 C35 H35B 108.7
H35A C35 H35B 107.6
C35 C36 H36A 109.5
C35 C36 H36B 109.5
H36A C36 H36B 109.5
C35 C36 H36C 109.5
H36A C36 H36C 109.5
H36B C36 H36C 109.5
C38 C37 N3 116.7(8)
C38 C37 H37A 108.1
N3 C37 H37A 108.1
C38 C37 H37B 108.1
N3 C37 H37B 108.1
H37A C37 H37B 107.3
C37 C38 C39 109.9(8)
C37 C38 H38A 109.7
C39 C38 H38A 109.7
C37 C38 H38B 109.7
C39 C38 H38B 109.7
H38A C38 H38B 108.2
C40 C39 C38 112.0(9)
C40 C39 H39A 109.2
C38 C39 H39A 109.2
C40 C39 H39B 109.2
C38 C39 H39B 109.2
H39A C39 H39B 107.9
C39 C40 H40A 109.5
C39 C40 H40B 109.5
H40A C40 H40B 109.5
C39 C40 H40C 109.5
H40A C40 H40C 109.5
H40B C40 H40C 109.5
N3 C41 C42 115.2(8)
N3 C41 H41A 108.5
C42 C41 H41A 108.5
N3 C41 H41B 108.5
C42 C41 H41B 108.5
H41A C41 H41B 107.5
C43 C42 C41 110.9(9)
C43 C42 H42A 109.5
C41 C42 H42A 109.5
C43 C42 H42B 109.5
C41 C42 H42B 109.5
H42A C42 H42B 108.0
C42 C43 C44 111.4(9)
C42 C43 H43A 109.4
C44 C43 H43A 109.4
C42 C43 H43B 109.4
C44 C43 H43B 109.4
H43A C43 H43B 108.0
C43 C44 H44A 109.5
C43 C44 H44B 109.5
H44A C44 H44B 109.5
C43 C44 H44C 109.5
H44A C44 H44C 109.5
H44B C44 H44C 109.5
C46 C45 N3 116.4(8)
C46 C45 H45A 108.2
N3 C45 H45A 108.2
C46 C45 H45B 108.2
N3 C45 H45B 108.2
H45A C45 H45B 107.4
C45 C46 C47 108.9(9)
C45 C46 H46A 109.9
C47 C46 H46A 109.9
C45 C46 H46B 109.9
C47 C46 H46B 109.9
H46A C46 H46B 108.3
C48 C47 C46 113.8(10)
C48 C47 H47A 108.8
C46 C47 H47A 108.8
C48 C47 H47B 108.8
C46 C47 H47B 108.8
H47A C47 H47B 107.7
C47 C48 H48A 109.5
C47 C48 H48B 109.5
H48A C48 H48B 109.5
C47 C48 H48C 109.5
H48A C48 H48C 109.5
H48B C48 H48C 109.5
N4 C49 C50 116.7(8)
N4 C49 H49A 108.1
C50 C49 H49A 108.1
N4 C49 H49B 108.1
C50 C49 H49B 108.1
H49A C49 H49B 107.3
C51 C50 C49 109.6(8)
C51 C50 H50A 109.8
C49 C50 H50A 109.8
C51 C50 H50B 109.8
C49 C50 H50B 109.8
H50A C50 H50B 108.2
C52 C51 C50 114.0(9)
C52 C51 H51A 108.8
C50 C51 H51A 108.8
C52 C51 H51B 108.8
C50 C51 H51B 108.8
H51A C51 H51B 107.7
C51 C52 H52A 109.5
C51 C52 H52B 109.5
H52A C52 H52B 109.5
C51 C52 H52C 109.5
H52A C52 H52C 109.5
H52B C52 H52C 109.5
C54 C53 N4 117.2(7)
C54 C53 H53A 108.0
N4 C53 H53A 108.0
C54 C53 H53B 108.0
N4 C53 H53B 108.0
H53A C53 H53B 107.2
C53 C54 C55 109.3(8)
C53 C54 H54A 109.8
C55 C54 H54A 109.8
C53 C54 H54B 109.8
C55 C54 H54B 109.8
H54A C54 H54B 108.3
C56 C55 C54 112.8(8)
C56 C55 H55A 109.0
C54 C55 H55A 109.0
C56 C55 H55B 109.0
C54 C55 H55B 109.0
H55A C55 H55B 107.8
C55 C56 H56A 109.5
C55 C56 H56B 109.5
H56A C56 H56B 109.5
C55 C56 H56C 109.5
H56A C56 H56C 109.5
H56B C56 H56C 109.5
C58 C57 N4 117.4(7)
C58 C57 H57A 108.0
N4 C57 H57A 108.0
C58 C57 H57B 108.0
N4 C57 H57B 108.0
H57A C57 H57B 107.2
C57 C58 C59 110.5(8)
C57 C58 H58A 109.6
C59 C58 H58A 109.6
C57 C58 H58B 109.6
C59 C58 H58B 109.6
H58A C58 H58B 108.1
C60 C59 C58 111.6(8)
C60 C59 H59A 109.3
C58 C59 H59A 109.3
C60 C59 H59B 109.3
C58 C59 H59B 109.3
H59A C59 H59B 108.0
C59 C60 H60A 109.5
C59 C60 H60B 109.5
H60A C60 H60B 109.5
C59 C60 H60C 109.5
H60A C60 H60C 109.5
H60B C60 H60C 109.5
C62 C61 N4 116.2(8)
C62 C61 H61A 108.2
N4 C61 H61A 108.2
C62 C61 H61B 108.2
N4 C61 H61B 108.2
H61A C61 H61B 107.4
C61 C62 C63 109.0(8)
C61 C62 H62A 109.9
C63 C62 H62A 109.9
C61 C62 H62B 109.9
C63 C62 H62B 109.9
H62A C62 H62B 108.3
C62 C63 C64 110.9(8)
C62 C63 H63A 109.5
C64 C63 H63A 109.5
C62 C63 H63B 109.5
C64 C63 H63B 109.5
H63A C63 H63B 108.1
C63 C64 H64A 109.5
C63 C64 H64B 109.5
H64A C64 H64B 109.5
C63 C64 H64C 109.5
H64A C64 H64C 109.5
H64B C64 H64C 109.5
C66 C65 N5 115.0(8)
C66 C65 H65A 108.5
N5 C65 H65A 108.5
C66 C65 H65B 108.5
N5 C65 H65B 108.5
H65A C65 H65B 107.5
C65 C66 C67 112.2(10)
C65 C66 H66A 109.2
C67 C66 H66A 109.2
C65 C66 H66B 109.2
C67 C66 H66B 109.2
H66A C66 H66B 107.9
C68 C67 C66 112.0(11)
C68 C67 H67A 109.2
C66 C67 H67A 109.2
C68 C67 H67B 109.2
C66 C67 H67B 109.2
H67A C67 H67B 107.9
C67 C68 H68A 109.5
C67 C68 H68B 109.5
H68A C68 H68B 109.5
C67 C68 H68C 109.5
H68A C68 H68C 109.5
H68B C68 H68C 109.5
N5 C69 C70 115.4(8)
N5 C69 H69A 108.4
C70 C69 H69A 108.4
N5 C69 H69B 108.4
C70 C69 H69B 108.4
H69A C69 H69B 107.5
C71 C70 C69 110.7(9)
C71 C70 H70A 109.5
C69 C70 H70A 109.5
C71 C70 H70B 109.5
C69 C70 H70B 109.5
H70A C70 H70B 108.1
C70 C71 C72 113.4(10)
C70 C71 H71A 108.9
C72 C71 H71A 108.9
C70 C71 H71B 108.9
C72 C71 H71B 108.9
H71A C71 H71B 107.7
C71 C72 H72A 109.5
C71 C72 H72B 109.5
H72A C72 H72B 109.5
C71 C72 H72C 109.5
H72A C72 H72C 109.5
H72B C72 H72C 109.5
C74 C73 N5 116.8(9)
C74 C73 H73A 108.1
N5 C73 H73A 108.1
C74 C73 H73B 108.1
N5 C73 H73B 108.1
H73A C73 H73B 107.3
C73 C74 C75 109.9(9)
C73 C74 H74A 109.7
C75 C74 H74A 109.7
C73 C74 H74B 109.7
C75 C74 H74B 109.7
H74A C74 H74B 108.2
C76 C75 C74 117.3(10)
C76 C75 H75A 108.0
C74 C75 H75A 108.0
C76 C75 H75B 108.0
C74 C75 H75B 108.0
H75A C75 H75B 107.2
C75 C76 H76A 109.5
C75 C76 H76B 109.5
H76A C76 H76B 109.5
C75 C76 H76C 109.5
H76A C76 H76C 109.5
H76B C76 H76C 109.5
C78 C77 N5 116.1(8)
C78 C77 H77A 108.3
N5 C77 H77A 108.3
C78 C77 H77B 108.3
N5 C77 H77B 108.3
H77A C77 H77B 107.4
C77 C78 C79 109.4(8)
C77 C78 H78A 109.8
C79 C78 H78A 109.8
C77 C78 H78B 109.8
C79 C78 H78B 109.8
H78A C78 H78B 108.2
C80 C79 C78 112.6(8)
C80 C79 H79A 109.1
C78 C79 H79A 109.1
C80 C79 H79B 109.1
C78 C79 H79B 109.1
H79A C79 H79B 107.8
C79 C80 H80A 109.5
C79 C80 H80B 109.5
H80A C80 H80B 109.5
C79 C80 H80C 109.5
H80A C80 H80C 109.5
H80B C80 H80C 109.5
C82 C81 N6 117.2(8)
C82 C81 H81A 108.0
N6 C81 H81A 108.0
C82 C81 H81B 108.0
N6 C81 H81B 108.0
H81A C81 H81B 107.2
C81 C82 C83 108.5(9)
C81 C82 H82A 110.0
C83 C82 H82A 110.0
C81 C82 H82B 110.0
C83 C82 H82B 110.0
H82A C82 H82B 108.4
C84 C83 C82 112.6(10)
C84 C83 H83A 109.1
C82 C83 H83A 109.1
C84 C83 H83B 109.1
C82 C83 H83B 109.1
H83A C83 H83B 107.8
C83 C84 H84A 109.5
C83 C84 H84B 109.5
H84A C84 H84B 109.5
C83 C84 H84C 109.5
H84A C84 H84C 109.5
H84B C84 H84C 109.5
C86 C85 N6 117.8(8)
C86 C85 H85A 107.8
N6 C85 H85A 107.8
C86 C85 H85B 107.8
N6 C85 H85B 107.8
H85A C85 H85B 107.2
C85 C86 C87 108.1(9)
C85 C86 H86A 110.1
C87 C86 H86A 110.1
C85 C86 H86B 110.1
C87 C86 H86B 110.1
H86A C86 H86B 108.4
C88 C87 C86 112.3(9)
C88 C87 H87A 109.1
C86 C87 H87A 109.1
C88 C87 H87B 109.1
C86 C87 H87B 109.1
H87A C87 H87B 107.9
C87 C88 H88A 109.5
C87 C88 H88B 109.5
H88A C88 H88B 109.5
C87 C88 H88C 109.5
H88A C88 H88C 109.5
H88B C88 H88C 109.5
C90 C89 N6 116.3(8)
C90 C89 H89A 108.2
N6 C89 H89A 108.2
C90 C89 H89B 108.2
N6 C89 H89B 108.2
H89A C89 H89B 107.4
C89 C90 C91 109.4(8)
C89 C90 H90A 109.8
C91 C90 H90A 109.8
C89 C90 H90B 109.8
C91 C90 H90B 109.8
H90A C90 H90B 108.2
C90 C91 C92 112.6(8)
C90 C91 H91A 109.1
C92 C91 H91A 109.1
C90 C91 H91B 109.1
C92 C91 H91B 109.1
H91A C91 H91B 107.8
C91 C92 H92A 109.5
C91 C92 H92B 109.5
H92A C92 H92B 109.5
C91 C92 H92C 109.5
H92A C92 H92C 109.5
H92B C92 H92C 109.5
C94 C93 N6 117.0(8)
C94 C93 H93A 108.0
N6 C93 H93A 108.0
C94 C93 H93B 108.0
N6 C93 H93B 108.0
H93A C93 H93B 107.3
C93 C94 C95 109.8(8)
C93 C94 H94A 109.7
C95 C94 H94A 109.7
C93 C94 H94B 109.7
C95 C94 H94B 109.7
H94A C94 H94B 108.2
C96 C95 C94 112.8(9)
C96 C95 H95A 109.0
C94 C95 H95A 109.0
C96 C95 H95B 109.0
C94 C95 H95B 109.0
H95A C95 H95B 107.8
C95 C96 H96A 109.5
C95 C96 H96B 109.5
H96A C96 H96B 109.5
C95 C96 H96C 109.5
H96A C96 H96C 109.5
H96B C96 H96C 109.5
N7 C97 C98 115.9(7)
N7 C97 H97A 108.3
C98 C97 H97A 108.3
N7 C97 H97B 108.3
C98 C97 H97B 108.3
H97A C97 H97B 107.4
C99 C98 C97 110.9(8)
C99 C98 H98A 109.5
C97 C98 H98A 109.5
C99 C98 H98B 109.5
C97 C98 H98B 109.5
H98A C98 H98B 108.1
C98 C99 C100 111.9(9)
C98 C99 H99A 109.2
C100 C99 H99A 109.2
C98 C99 H99B 109.2
C100 C99 H99B 109.2
H99A C99 H99B 107.9
C99 C100 H10C 109.5
C99 C100 H10D 109.5
H10C C100 H10D 109.5
C99 C100 H10E 109.5
H10C C100 H10E 109.5
H10D C100 H10E 109.5
N7 C101 C102 117.6(7)
N7 C101 H10F 107.9
C102 C101 H10F 107.9
N7 C101 H10G 107.9
C102 C101 H10G 107.9
H10F C101 H10G 107.2
C103 C102 C101 110.1(8)
C103 C102 H10H 109.6
C101 C102 H10H 109.6
C103 C102 H10I 109.6
C101 C102 H10I 109.6
H10H C102 H10I 108.2
C104 C103 C102 111.3(8)
C104 C103 H10J 109.4
C102 C103 H10J 109.4
C104 C103 H10K 109.4
C102 C103 H10K 109.4
H10J C103 H10K 108.0
C103 C104 H10L 109.5
C103 C104 H10M 109.5
H10L C104 H10M 109.5
C103 C104 H10N 109.5
H10L C104 H10N 109.5
H10M C104 H10N 109.5
C106 C105 N7 114.2(7)
C106 C105 H10O 108.7
N7 C105 H10O 108.7
C106 C105 H10P 108.7
N7 C105 H10P 108.7
H10O C105 H10P 107.6
C107 C106 C105 108.8(8)
C107 C106 H10Q 109.9
C105 C106 H10Q 109.9
C107 C106 H10R 109.9
C105 C106 H10R 109.9
H10Q C106 H10R 108.3
C108 C107 C106 115.1(10)
C108 C107 H10S 108.5
C106 C107 H10S 108.5
C108 C107 H10T 108.5
C106 C107 H10T 108.5
H10S C107 H10T 107.5
C107 C108 H10U 109.5
C107 C108 H10V 109.5
H10U C108 H10V 109.5
C107 C108 H10W 109.5
H10U C108 H10W 109.5
H10V C108 H10W 109.5
N7 C109 C110 115.3(7)
N7 C109 H10X 108.5
C110 C109 H10X 108.5
N7 C109 H10Y 108.5
C110 C109 H10Y 108.5
H10X C109 H10Y 107.5
C109 C110 C111 108.8(7)
C109 C110 H11C 109.9
C111 C110 H11C 109.9
C109 C110 H11D 109.9
C111 C110 H11D 109.9
H11C C110 H11D 108.3
C112 C111 C110 110.3(8)
C112 C111 H11E 109.6
C110 C111 H11E 109.6
C112 C111 H11F 109.6
C110 C111 H11F 109.6
H11E C111 H11F 108.1
C111 C112 H11G 109.5
C111 C112 H11H 109.5
H11G C112 H11H 109.5
C111 C112 H11I 109.5
H11G C112 H11I 109.5
H11H C112 H11I 109.5
N8 C113 C114 116.6(8)
N8 C113 H11J 108.1
C114 C113 H11J 108.1
N8 C113 H11K 108.1
C114 C113 H11K 108.1
H11J C113 H11K 107.3
C115 C114 C113 109.9(8)
C115 C114 H11L 109.7
C113 C114 H11L 109.7
C115 C114 H11M 109.7
C113 C114 H11M 109.7
H11L C114 H11M 108.2
C116 C115 C114 112.3(9)
C116 C115 H11N 109.1
C114 C115 H11N 109.1
C116 C115 H11O 109.1
C114 C115 H11O 109.1
H11N C115 H11O 107.9
C115 C116 H11P 109.5
C115 C116 H11Q 109.5
H11P C116 H11Q 109.5
C115 C116 H11R 109.5
H11P C116 H11R 109.5
H11Q C116 H11R 109.5
N8 C117 C118 113.6(8)
N8 C117 H11S 108.9
C118 C117 H11S 108.9
N8 C117 H11T 108.9
C118 C117 H11T 108.9
H11S C117 H11T 107.7
C117 C118 C119 111.6(10)
C117 C118 H11U 109.3
C119 C118 H11U 109.3
C117 C118 H11V 109.3
C119 C118 H11V 109.3
H11U C118 H11V 108.0
C120 C119 C118 112.6(11)
C120 C119 H11W 109.1
C118 C119 H11W 109.1
C120 C119 H11X 109.1
C118 C119 H11X 109.1
H11W C119 H11X 107.8
C119 C120 H12D 109.5
C119 C120 H12E 109.5
H12D C120 H12E 109.5
C119 C120 H12F 109.5
H12D C120 H12F 109.5
H12E C120 H12F 109.5
C122 C121 N8 114.8(8)
C122 C121 H12G 108.6
N8 C121 H12G 108.6
C122 C121 H12H 108.6
N8 C121 H12H 108.6
H12G C121 H12H 107.6
C121 C122 C123 113.0(9)
C121 C122 H12I 109.0
C123 C122 H12I 109.0
C121 C122 H12J 109.0
C123 C122 H12J 109.0
H12I C122 H12J 107.8
C124 C123 C122 112.6(9)
C124 C123 H12K 109.1
C122 C123 H12K 109.1
C124 C123 H12L 109.1
C122 C123 H12L 109.1
H12K C123 H12L 107.8
C123 C124 H12M 109.5
C123 C124 H12N 109.5
H12M C124 H12N 109.5
C123 C124 H12O 109.5
H12M C124 H12O 109.5
H12N C124 H12O 109.5
N8 C125 C126 116.4(8)
N8 C125 H12P 108.2
C126 C125 H12P 108.2
N8 C125 H12Q 108.2
C126 C125 H12Q 108.2
H12P C125 H12Q 107.3
C127 C126 C125 109.3(8)
C127 C126 H12R 109.8
C125 C126 H12R 109.8
C127 C126 H12S 109.8
C125 C126 H12S 109.8
H12R C126 H12S 108.3
C126 C127 C128 111.2(9)
C126 C127 H12T 109.4
C128 C127 H12T 109.4
C126 C127 H12U 109.4
C128 C127 H12U 109.4
H12T C127 H12U 108.0
C127 C128 H12V 109.5
C127 C128 H12W 109.5
H12V C128 H12W 109.5
C127 C128 H12X 109.5
H12V C128 H12X 109.5
H12W C128 H12X 109.5

loop_
_geom_bond_atom_site_label_1
_geom_bond_atom_site_label_2
_geom_bond_distance
Ir1 Br4 2.4639(12)
Ir1 Br2 2.4697(12)
Ir1 Br1 2.4714(10)
Ir1 Br3 2.4732(10)
Ir1 Br6 2.4781(11)
Ir1 Br5 2.4809(11)
Ir2 Br8 2.4639(10)
Ir2 Br12 2.4666(11)
Ir2 Br7 2.4692(11)
Ir2 Br9 2.4698(11)
Ir2 Br10 2.4702(10)
Ir2 Br11 2.4805(11)
Ir3 Br17 2.4645(11)
Ir3 Br16 2.4670(10)
Ir3 Br18 2.4672(11)
Ir3 Br13 2.4689(11)
Ir3 Br14 2.4740(10)
Ir3 Br15 2.4756(11)
Ir4 Br22 2.4635(10)
Ir4 Br19 2.4654(12)
Ir4 Br21 2.4682(12)
Ir4 Br20 2.4726(10)
Ir4 Br24 2.4804(11)
Ir4 Br23 2.4820(11)
N1 C1 1.472(12)
N1 C9 1.516(12)
N1 C13 1.522(12)
N1 C5 1.527(11)
N2 C17 1.517(10)
N2 C29 1.518(12)
N2 C21 1.521(11)
N2 C25 1.527(12)
N3 C45 1.510(12)
N3 C41 1.515(11)
N3 C33 1.522(12)
N3 C37 1.531(12)
N4 C49 1.493(11)
N4 C57 1.535(11)
N4 C53 1.539(12)
N4 C61 1.540(11)
N5 C69 1.510(13)
N5 C65 1.512(11)
N5 C73 1.530(13)
N5 C77 1.531(12)
N6 C93 1.518(12)
N6 C89 1.521(12)
N6 C85 1.522(11)
N6 C81 1.534(12)
N7 C97 1.507(11)
N7 C101 1.519(12)
N7 C109 1.520(11)
N7 C105 1.534(12)
N8 C117 1.518(12)
N8 C121 1.520(12)
N8 C113 1.522(12)
N8 C125 1.525(12)
C1 C2 1.541(13)
C1 H1A 0.9900
C1 H1B 0.9900
C2 C3 1.518(14)
C2 H2A 0.9900
C2 H2B 0.9900
C3 C4 1.524(13)
C3 H3A 0.9900
C3 H3B 0.9900
C4 H4A 0.9800
C4 H4B 0.9800
C4 H4C 0.9800
C5 C6 1.520(13)
C5 H5A 0.9900
C5 H5B 0.9900
C6 C7 1.526(13)
C6 H6A 0.9900
C6 H6B 0.9900
C7 C8 1.554(14)
C7 H7A 0.9900
C7 H7B 0.9900
C8 H8A 0.9800
C8 H8B 0.9800
C8 H8C 0.9800
C9 C10 1.535(14)
C9 H9A 0.9900
C9 H9B 0.9900
C10 C11 1.540(13)
C10 H10A 0.9900
C10 H10B 0.9900
C11 C12 1.501(13)
C11 H11A 0.9900
C11 H11B 0.9900
C12 H12A 0.9800
C12 H12B 0.9800
C12 H12C 0.9800
C13 C14 1.510(13)
C13 H13A 0.9900
C13 H13B 0.9900
C14 C15 1.548(14)
C14 H14A 0.9900
C14 H14B 0.9900
C15 C16 1.493(15)
C15 H15A 0.9900
C15 H15B 0.9900
C16 H16A 0.9800
C16 H16B 0.9800
C16 H16C 0.9800
C17 C18 1.523(13)
C17 H17A 0.9900
C17 H17B 0.9900
C18 C19 1.528(13)
C18 H18A 0.9900
C18 H18B 0.9900
C19 C20 1.503(13)
C19 H19A 0.9900
C19 H19B 0.9900
C20 H20A 0.9800
C20 H20B 0.9800
C20 H20C 0.9800
C21 C22 1.515(13)
C21 H21A 0.9900
C21 H21B 0.9900
C22 C23 1.513(13)
C22 H22A 0.9900
C22 H22B 0.9900
C23 C24 1.502(14)
C23 H23A 0.9900
C23 H23B 0.9900
C24 H24A 0.9800
C24 H24B 0.9800
C24 H24C 0.9800
C25 C26 1.511(13)
C25 H25A 0.9900
C25 H25B 0.9900
C26 C27 1.488(14)
C26 H26A 0.9900
C26 H26B 0.9900
C27 C28 1.536(14)
C27 H27A 0.9900
C27 H27B 0.9900
C28 H28A 0.9800
C28 H28B 0.9800
C28 H28C 0.9800
C29 C30 1.532(12)
C29 H29A 0.9900
C29 H29B 0.9900
C30 C31 1.527(14)
C30 H30A 0.9900
C30 H30B 0.9900
C31 C32 1.522(14)
C31 H31A 0.9900
C31 H31B 0.9900
C32 H32A 0.9800
C32 H32B 0.9800
C32 H32C 0.9800
C33 C34 1.503(14)
C33 H33A 0.9900
C33 H33B 0.9900
C34 C35 1.545(13)
C34 H34A 0.9900
C34 H34B 0.9900
C35 C36 1.506(15)
C35 H35A 0.9900
C35 H35B 0.9900
C36 H36A 0.9800
C36 H36B 0.9800
C36 H36C 0.9800
C37 C38 1.495(13)
C37 H37A 0.9900
C37 H37B 0.9900
C38 C39 1.516(14)
C38 H38A 0.9900
C38 H38B 0.9900
C39 C40 1.505(13)
C39 H39A 0.9900
C39 H39B 0.9900
C40 H40A 0.9800
C40 H40B 0.9800
C40 H40C 0.9800
C41 C42 1.526(14)
C41 H41A 0.9900
C41 H41B 0.9900
C42 C43 1.520(12)
C42 H42A 0.9900
C42 H42B 0.9900
C43 C44 1.522(14)
C43 H43A 0.9900
C43 H43B 0.9900
C44 H44A 0.9800
C44 H44B 0.9800
C44 H44C 0.9800
C45 C46 1.500(14)
C45 H45A 0.9900
C45 H45B 0.9900
C46 C47 1.537(14)
C46 H46A 0.9900
C46 H46B 0.9900
C47 C48 1.524(14)
C47 H47A 0.9900
C47 H47B 0.9900
C48 H48A 0.9800
C48 H48B 0.9800
C48 H48C 0.9800
C49 C50 1.535(13)
C49 H49A 0.9900
C49 H49B 0.9900
C50 C51 1.520(13)
C50 H50A 0.9900
C50 H50B 0.9900
C51 C52 1.516(15)
C51 H51A 0.9900
C51 H51B 0.9900
C52 H52A 0.9800
C52 H52B 0.9800
C52 H52C 0.9800
C53 C54 1.490(12)
C53 H53A 0.9900
C53 H53B 0.9900
C54 C55 1.541(13)
C54 H54A 0.9900
C54 H54B 0.9900
C55 C56 1.499(13)
C55 H55A 0.9900
C55 H55B 0.9900
C56 H56A 0.9800
C56 H56B 0.9800
C56 H56C 0.9800
C57 C58 1.519(11)
C57 H57A 0.9900
C57 H57B 0.9900
C58 C59 1.545(13)
C58 H58A 0.9900
C58 H58B 0.9900
C59 C60 1.500(11)
C59 H59A 0.9900
C59 H59B 0.9900
C60 H60A 0.9800
C60 H60B 0.9800
C60 H60C 0.9800
C61 C62 1.520(14)
C61 H61A 0.9900
C61 H61B 0.9900
C62 C63 1.529(12)
C62 H62A 0.9900
C62 H62B 0.9900
C63 C64 1.558(14)
C63 H63A 0.9900
C63 H63B 0.9900
C64 H64A 0.9800
C64 H64B 0.9800
C64 H64C 0.9800
C65 C66 1.487(15)
C65 H65A 0.9900
C65 H65B 0.9900
C66 C67 1.550(13)
C66 H66A 0.9900
C66 H66B 0.9900
C67 C68 1.490(17)
C67 H67A 0.9900
C67 H67B 0.9900
C68 H68A 0.9800
C68 H68B 0.9800
C68 H68C 0.9800
C69 C70 1.537(14)
C69 H69A 0.9900
C69 H69B 0.9900
C70 C71 1.526(16)
C70 H70A 0.9900
C70 H70B 0.9900
C71 C72 1.532(17)
C71 H71A 0.9900
C71 H71B 0.9900
C72 H72A 0.9800
C72 H72B 0.9800
C72 H72C 0.9800
C73 C74 1.439(14)
C73 H73A 0.9900
C73 H73B 0.9900
C74 C75 1.552(15)
C74 H74A 0.9900
C74 H74B 0.9900
C75 C76 1.491(14)
C75 H75A 0.9900
C75 H75B 0.9900
C76 H76A 0.9800
C76 H76B 0.9800
C76 H76C 0.9800
C77 C78 1.516(11)
C77 H77A 0.9900
C77 H77B 0.9900
C78 C79 1.535(13)
C78 H78A 0.9900
C78 H78B 0.9900
C79 C80 1.526(12)
C79 H79A 0.9900
C79 H79B 0.9900
C80 H80A 0.9800
C80 H80B 0.9800
C80 H80C 0.9800
C81 C82 1.498(14)
C81 H81A 0.9900
C81 H81B 0.9900
C82 C83 1.532(15)
C82 H82A 0.9900
C82 H82B 0.9900
C83 C84 1.464(15)
C83 H83A 0.9900
C83 H83B 0.9900
C84 H84A 0.9800
C84 H84B 0.9800
C84 H84C 0.9800
C85 C86 1.501(15)
C85 H85A 0.9900
C85 H85B 0.9900
C86 C87 1.542(13)
C86 H86A 0.9900
C86 H86B 0.9900
C87 C88 1.515(14)
C87 H87A 0.9900
C87 H87B 0.9900
C88 H88A 0.9800
C88 H88B 0.9800
C88 H88C 0.9800
C89 C90 1.510(12)
C89 H89A 0.9900
C89 H89B 0.9900
C90 C91 1.517(14)
C90 H90A 0.9900
C90 H90B 0.9900
C91 C92 1.528(13)
C91 H91A 0.9900
C91 H91B 0.9900
C92 H92A 0.9800
C92 H92B 0.9800
C92 H92C 0.9800
C93 C94 1.515(13)
C93 H93A 0.9900
C93 H93B 0.9900
C94 C95 1.520(13)
C94 H94A 0.9900
C94 H94B 0.9900
C95 C96 1.516(14)
C95 H95A 0.9900
C95 H95B 0.9900
C96 H96A 0.9800
C96 H96B 0.9800
C96 H96C 0.9800
C97 C98 1.523(14)
C97 H97A 0.9900
C97 H97B 0.9900
C98 C99 1.509(12)
C98 H98A 0.9900
C98 H98B 0.9900
C99 C100 1.523(14)
C99 H99A 0.9900
C99 H99B 0.9900
C100 H10C 0.9800
C100 H10D 0.9800
C100 H10E 0.9800
C101 C102 1.523(12)
C101 H10F 0.9900
C101 H10G 0.9900
C102 C103 1.513(13)
C102 H10H 0.9900
C102 H10I 0.9900
C103 C104 1.503(13)
C103 H10J 0.9900
C103 H10K 0.9900
C104 H10L 0.9800
C104 H10M 0.9800
C104 H10N 0.9800
C105 C106 1.534(13)
C105 H10O 0.9900
C105 H10P 0.9900
C106 C107 1.527(14)
C106 H10Q 0.9900
C106 H10R 0.9900
C107 C108 1.523(15)
C107 H10S 0.9900
C107 H10T 0.9900
C108 H10U 0.9800
C108 H10V 0.9800
C108 H10W 0.9800
C109 C110 1.531(13)
C109 H10X 0.9900
C109 H10Y 0.9900
C110 C111 1.534(12)
C110 H11C 0.9900
C110 H11D 0.9900
C111 C112 1.527(14)
C111 H11E 0.9900
C111 H11F 0.9900
C112 H11G 0.9800
C112 H11H 0.9800
C112 H11I 0.9800
C113 C114 1.523(13)
C113 H11J 0.9900
C113 H11K 0.9900
C114 C115 1.513(13)
C114 H11L 0.9900
C114 H11M 0.9900
C115 C116 1.512(14)
C115 H11N 0.9900
C115 H11O 0.9900
C116 H11P 0.9800
C116 H11Q 0.9800
C116 H11R 0.9800
C117 C118 1.545(14)
C117 H11S 0.9900
C117 H11T 0.9900
C118 C119 1.547(15)
C118 H11U 0.9900
C118 H11V 0.9900
C119 C120 1.452(16)
C119 H11W 0.9900
C119 H11X 0.9900
C120 H12D 0.9800
C120 H12E 0.9800
C120 H12F 0.9800
C121 C122 1.514(13)
C121 H12G 0.9900
C121 H12H 0.9900
C122 C123 1.532(14)
C122 H12I 0.9900
C122 H12J 0.9900
C123 C124 1.527(13)
C123 H12K 0.9900
C123 H12L 0.9900
C124 H12M 0.9800
C124 H12N 0.9800
C124 H12O 0.9800
C125 C126 1.536(12)
C125 H12P 0.9900
C125 H12Q 0.9900
C126 C127 1.511(12)
C126 H12R 0.9900
C126 H12S 0.9900
C127 C128 1.532(13)
C127 H12T 0.9900
C127 H12U 0.9900
C128 H12V 0.9800
C128 H12W 0.9800
C128 H12X 0.9800
